data_7029635
loop_
_publ_author_name
'Wang, Qing-Lun'
'Zhang, Yuan-Zhu'
'Southerland, Heather'
'Prosvirin, Andrey V.'
'Zhao, Hanhua'
'Dunbar, Kim R.'

_publ_section_title
;
 Variations in topology and magnetic properties of hepta- and
 octacyanometallates of molybdenum with manganese(ii).
;
_journal_issue 18
_journal_name_full 'Dalton transactions (Cambridge, England : 2003)'
_journal_page_first 6802
_journal_page_last 6810
_journal_paper_doi 10.1039/c3dt53485e
_journal_volume 43
_journal_year 2014
_chemical_formula_sum 'C111 H87 Mn6 Mo3 N51 O6'
_chemical_formula_weight 2848.78
_chemical_name_systematic
; 
 ? 
;
_space_group_IT_number 14
_symmetry_cell_setting monoclinic
_symmetry_space_group_name_Hall '-P 2ybc'
_symmetry_space_group_name_H-M 'P 1 21/c 1'
_atom_sites_solution_hydrogens geom
_atom_sites_solution_primary direct
_atom_sites_solution_secondary difmap
_audit_creation_method SHELXL-97
_cell_angle_alpha 90.00
_cell_angle_beta 117.11(2)
_cell_angle_gamma 90.00
_cell_formula_units_Z 4
_cell_length_a 20.831(4)
_cell_length_b 21.372(4)
_cell_length_c 45.279(12)
_cell_measurement_reflns_used 25442
_cell_measurement_temperature 100(2)
_cell_measurement_theta_max 23.01
_cell_measurement_theta_min 1.79
_cell_volume 17943(7)
_computing_cell_refinement 'Bruker XSCANS'
_computing_data_collection 'Bruker XSCANS'
_computing_data_reduction 'Bruker SHELXTL'
_computing_molecular_graphics 'Bruker SHELXTL'
_computing_publication_material 'Bruker SHELXTL'
_computing_structure_refinement 'SHELXL-97 (Sheldrick, 1997)'
_computing_structure_solution 'SHELXS-97 (Sheldrick, 1990)'
_diffrn_ambient_temperature 100(2)
_diffrn_measured_fraction_theta_full 0.991
_diffrn_measured_fraction_theta_max 0.991
_diffrn_measurement_device_type 'Bruker P4'
_diffrn_measurement_method '\w scans'
_diffrn_radiation_monochromator graphite
_diffrn_radiation_source 'fine-focus sealed tube'
_diffrn_radiation_type MoK\a
_diffrn_radiation_wavelength 0.71070
_diffrn_reflns_av_R_equivalents 0.0435
_diffrn_reflns_av_sigmaI/netI 0.0291
_diffrn_reflns_limit_h_max 22
_diffrn_reflns_limit_h_min -22
_diffrn_reflns_limit_k_max 23
_diffrn_reflns_limit_k_min -23
_diffrn_reflns_limit_l_max 49
_diffrn_reflns_limit_l_min -49
_diffrn_reflns_number 138965
_diffrn_reflns_theta_full 23.01
_diffrn_reflns_theta_max 23.01
_diffrn_reflns_theta_min 1.79
_exptl_absorpt_coefficient_mu 0.661
_exptl_absorpt_correction_T_max 0.8682
_exptl_absorpt_correction_T_min 0.8164
_exptl_absorpt_correction_type multi-scan
_exptl_absorpt_process_details SADABS
_exptl_crystal_colour black
_exptl_crystal_density_diffrn 1.055
_exptl_crystal_density_meas ?
_exptl_crystal_density_method 'not measured'
_exptl_crystal_description block
_exptl_crystal_F_000 5734
_exptl_crystal_size_max 0.32
_exptl_crystal_size_mid 0.26
_exptl_crystal_size_min 0.22
_platon_squeeze_details ' ?'
_refine_diff_density_max 1.862
_refine_diff_density_min -2.075
_refine_diff_density_rms 0.132
_refine_ls_extinction_method none
_refine_ls_goodness_of_fit_ref 1.030
_refine_ls_hydrogen_treatment constr
_refine_ls_matrix_type full
_refine_ls_number_parameters 1593
_refine_ls_number_reflns 24757
_refine_ls_number_restraints 365
_refine_ls_restrained_S_all 1.030
_refine_ls_R_factor_all 0.1137
_refine_ls_R_factor_gt 0.1051
_refine_ls_shift/su_max 0.004
_refine_ls_shift/su_mean 0.000
_refine_ls_structure_factor_coef Fsqd
_refine_ls_weighting_details 'calc w=1/[\s^2^(Fo^2^)+(0.1104P)^2^+198.2787P] where P=(Fo^2^+2Fc^2^)/3'
_refine_ls_weighting_scheme calc
_refine_ls_wR_factor_gt 0.2561
_refine_ls_wR_factor_ref 0.2619
_reflns_number_gt 21285
_reflns_number_total 24757
_reflns_threshold_expression >2sigma(I)
_cod_data_source_file c3dt53485e2.cif
_cod_data_source_block q189
_cod_depositor_comments
;
The following automatic conversions were performed:

'_symmetry_cell_setting' value 'Monoclinic' changed to 'monoclinic'
according to
/usr/data/users/saulius/crontab/automatic-downloads/rss-feeds/RSC/lib/dictionaries/cif_core.dic
dictionary named 'cif_core.dic' version 2.4.2 from 2011-04-26.

Automatic conversion script
Id: cif_fix_values 2281 2013-09-26 08:29:07Z andrius 

The following automatic conversions were performed:

'_exptl_crystal_density_meas' value 'none' was changed to '?' - the
value is perceived as not measured.

Automatic conversion script
Id: cif_fix_values 3008 2015-01-20 13:52:24Z robertas 
;
_cod_original_sg_symbol_H-M P21/c
_cod_database_code 7029635

loop_
_symmetry_equiv_pos_as_xyz
'x, y, z'
'-x, y+1/2, -z+1/2'
'-x, -y, -z'
'x, -y-1/2, z-1/2'

loop_
_atom_site_label
_atom_site_type_symbol
_atom_site_fract_x
_atom_site_fract_y
_atom_site_fract_z
_atom_site_U_iso_or_equiv
_atom_site_adp_type
_atom_site_occupancy
_atom_site_symmetry_multiplicity
_atom_site_calc_flag
_atom_site_refinement_flags
C1 C 0.9068(5) 0.8180(5) 0.0882(2) 0.046(2) Uani 1 1 d .
C2 C 0.8601(5) 0.7111(5) 0.0433(3) 0.056(3) Uani 1 1 d .
C3 C 0.7418(6) 0.7579(5) 0.0389(3) 0.060(3) Uani 1 1 d .
C4 C 0.7768(5) 0.8048(5) 0.0951(3) 0.063(3) Uani 1 1 d .
C5 C 0.7823(5) 0.6574(5) 0.0859(2) 0.047(2) Uani 1 1 d .
C6 C 0.8778(6) 0.7370(5) 0.1372(3) 0.063(3) Uani 1 1 d .
C7 C 0.9368(7) 0.6840(5) 0.1041(3) 0.064(3) Uani 1 1 d .
C8 C 0.3567(5) 0.5231(4) 0.0896(2) 0.040(2) Uani 1 1 d .
C9 C 0.4551(5) 0.4355(5) 0.1519(2) 0.053(2) Uani 1 1 d .
C10 C 0.4956(5) 0.4526(4) 0.1077(2) 0.044(2) Uani 1 1 d .
C11 C 0.5053(5) 0.5701(4) 0.1022(2) 0.040(2) Uani 1 1 d .
C12 C 0.5676(4) 0.5264(4) 0.1735(2) 0.0342(18) Uani 1 1 d .
C13 C 0.4641(5) 0.6231(5) 0.1407(2) 0.047(2) Uani 1 1 d .
C14 C 0.4067(5) 0.5368(5) 0.1604(2) 0.052(2) Uani 1 1 d .
C15 C 0.2770(5) 0.9923(5) 0.1701(2) 0.047(2) Uani 1 1 d .
C16 C 0.3228(5) 0.8956(5) 0.1385(3) 0.060(3) Uani 1 1 d .
C17 C 0.2017(5) 0.9385(4) 0.1007(2) 0.041(2) Uani 1 1 d .
C18 C 0.2120(6) 1.0596(6) 0.1034(3) 0.059(3) Uani 1 1 d .
C19 C 0.3159(4) 0.9908(4) 0.0850(2) 0.0356(19) Uani 1 1 d .
C20 C 0.3410(5) 1.0849(5) 0.1453(2) 0.053(2) Uani 1 1 d .
C21 C 0.4139(5) 0.9846(4) 0.1562(2) 0.046(2) Uani 1 1 d .
C22 C 0.5254(6) 0.6721(6) -0.0180(3) 0.068(3) Uani 1 1 d .
H22A H 0.4784 0.6846 -0.0212 0.102 Uiso 1 1 calc R
H22B H 0.5208 0.6461 -0.0361 0.102 Uiso 1 1 calc R
H22C H 0.5532 0.7086 -0.0170 0.102 Uiso 1 1 calc R
C23 C 0.5631(5) 0.6359(5) 0.0142(2) 0.046(2) Uani 1 1 d .
C24 C 0.5736(7) 0.7279(5) 0.0459(3) 0.071(3) Uani 1 1 d .
H24 H 0.5614 0.7580 0.0294 0.085 Uiso 1 1 calc R
C25 C 0.5880(7) 0.7401(5) 0.0820(3) 0.071(3) Uani 1 1 d .
H25 H 0.5592 0.7656 0.0877 0.085 Uiso 1 1 calc R
C26 C 0.6630(8) 0.7117(5) 0.1392(3) 0.077(4) Uani 1 1 d .
H26 H 0.6419 0.7406 0.1474 0.092 Uiso 1 1 calc R
C27 C 0.7167(8) 0.6613(6) 0.1597(3) 0.085(4) Uani 1 1 d .
H27 H 0.7612 0.6683 0.1779 0.102 Uiso 1 1 calc R
C28 C 0.7361(6) 0.5488(5) 0.1594(2) 0.059(3) Uani 1 1 d .
H28 H 0.7825 0.5512 0.1768 0.071 Uiso 1 1 calc R
C29 C 0.7005(7) 0.4900(5) 0.1403(3) 0.067(3) Uani 1 1 d .
H29 H 0.6981 0.4520 0.1498 0.080 Uiso 1 1 calc R
C30 C 0.6590(5) 0.4597(6) 0.0834(3) 0.059(3) Uani 1 1 d .
C31 C 0.6721(6) 0.3915(5) 0.0895(3) 0.069(3) Uani 1 1 d .
H31C H 0.7063 0.3780 0.0820 0.103 Uiso 1 1 calc R
H31A H 0.6276 0.3692 0.0775 0.103 Uiso 1 1 calc R
H31B H 0.6909 0.3832 0.1128 0.103 Uiso 1 1 calc R
C32 C 0.6259(5) 0.4811(4) 0.0484(2) 0.046(2) Uani 1 1 d .
C33 C 0.6106(6) 0.4449(6) 0.0203(3) 0.064(3) Uani 1 1 d .
H33 H 0.6236 0.4029 0.0228 0.077 Uiso 1 1 calc R
C34 C 0.5774(6) 0.4697(6) -0.0102(2) 0.062(3) Uani 1 1 d .
H34 H 0.5655 0.4447 -0.0288 0.075 Uiso 1 1 calc R
C35 C 0.5610(5) 0.5324(6) -0.0139(3) 0.063(3) Uani 1 1 d .
H35 H 0.5388 0.5508 -0.0348 0.076 Uiso 1 1 calc R
C36 C 0.5786(5) 0.5675(5) 0.0147(2) 0.056(3) Uani 1 1 d .
C37 C 0.0522(8) 0.5676(7) -0.0359(4) 0.117(6) Uani 1 1 d .
H37A H 0.0627 0.5533 -0.0533 0.175 Uiso 1 1 calc R
H37C H 0.0605 0.6118 -0.0329 0.175 Uiso 1 1 calc R
H37B H 0.0027 0.5588 -0.0416 0.175 Uiso 1 1 calc R
C38 C 0.0995(6) 0.5349(6) -0.0047(3) 0.077(4) Uani 1 1 d .
C39 C 0.1699(7) 0.4778(8) -0.0264(3) 0.095(5) Uani 1 1 d .
H39 H 0.1410 0.4830 -0.0490 0.114 Uiso 1 1 calc R
C40 C 0.2429(7) 0.4508(6) -0.0108(3) 0.073(3) Uani 1 1 d .
H40 H 0.2801 0.4629 -0.0156 0.088 Uiso 1 1 calc R
C41 C 0.3219(6) 0.3754(5) 0.0329(4) 0.083(4) Uani 1 1 d .
H41 H 0.3615 0.3804 0.0288 0.100 Uiso 1 1 calc R
C42 C 0.3204(6) 0.3401(5) 0.0597(4) 0.079(4) Uani 1 1 d .
H42 H 0.3281 0.2971 0.0623 0.095 Uiso 1 1 calc R
C43 C 0.2815(7) 0.3450(6) 0.1039(3) 0.084(4) Uani 1 1 d .
H43 H 0.2793 0.3019 0.1058 0.100 Uiso 1 1 calc R
C44 C 0.2610(7) 0.3931(7) 0.1225(3) 0.082(4) Uani 1 1 d .
H44 H 0.2783 0.3952 0.1454 0.098 Uiso 1 1 calc R
C45 C 0.1695(8) 0.4723(7) 0.1048(4) 0.083(4) Uani 1 1 d .
C46 C 0.1732(10) 0.4769(11) 0.1394(4) 0.137(7) Uani 1 1 d .
H46A H 0.1386 0.4489 0.1407 0.205 Uiso 1 1 calc R
H46C H 0.1626 0.5190 0.1432 0.205 Uiso 1 1 calc R
H46B H 0.2207 0.4657 0.1559 0.205 Uiso 1 1 calc R
C47 C 0.1205(6) 0.5140(6) 0.0779(4) 0.078(4) Uani 1 1 d .
C48 C 0.0719(7) 0.5524(7) 0.0817(4) 0.086(4) Uani 1 1 d .
H48 H 0.0683 0.5543 0.1015 0.103 Uiso 1 1 calc R
C49 C 0.0282(8) 0.5883(8) 0.0539(5) 0.113(7) Uani 1 1 d D
H49 H -0.0061 0.6148 0.0549 0.136 Uiso 1 1 calc R
C50 C 0.0350(6) 0.5851(6) 0.0256(5) 0.118(7) Uani 1 1 d D
H50 H 0.0053 0.6092 0.0073 0.142 Uiso 1 1 calc R
C51 C 0.0871(5) 0.5453(6) 0.0240(4) 0.085(4) Uani 1 1 d .
C52 C 0.2345(8) 0.6222(7) 0.1224(5) 0.124(6) Uani 1 1 d .
H52C H 0.1939 0.6295 0.1265 0.186 Uiso 1 1 calc R
H52B H 0.2568 0.5832 0.1322 0.186 Uiso 1 1 calc R
H52A H 0.2185 0.6205 0.0989 0.186 Uiso 1 1 calc R
C53 C 0.2858(7) 0.6722(6) 0.1365(4) 0.083(3) Uani 1 1 d U
C54 C 0.2912(8) 0.7102(7) 0.0880(4) 0.100(4) Uani 1 1 d U
H54 H 0.2645 0.6782 0.0739 0.120 Uiso 1 1 calc R
C55 C 0.3181(9) 0.7667(8) 0.0765(4) 0.109(4) Uani 1 1 d U
H55 H 0.2895 0.7905 0.0579 0.130 Uiso 1 1 calc R
C56 C 0.4298(9) 0.8355(7) 0.0959(4) 0.097(4) Uani 1 1 d U
H56 H 0.4102 0.8643 0.0786 0.117 Uiso 1 1 calc R
C57 C 0.5033(8) 0.8422(6) 0.1248(3) 0.085(3) Uani 1 1 d U
H57 H 0.5455 0.8492 0.1230 0.102 Uiso 1 1 calc R
C58 C 0.5641(10) 0.8268(8) 0.1855(4) 0.115(4) Uani 1 1 d U
H58 H 0.6086 0.8247 0.1854 0.137 Uiso 1 1 calc R
C59 C 0.5556(8) 0.8209(7) 0.2150(4) 0.106(4) Uani 1 1 d DU
H59 H 0.5852 0.8383 0.2356 0.127 Uiso 1 1 calc R
C60 C 0.4843(9) 0.7610(7) 0.2322(4) 0.095(3) Uani 1 1 d U
C61 C 0.5238(10) 0.7726(8) 0.2661(4) 0.124(5) Uani 1 1 d U
H61C H 0.5691 0.7915 0.2705 0.185 Uiso 1 1 calc R
H61A H 0.5323 0.7340 0.2781 0.185 Uiso 1 1 calc R
H61B H 0.4971 0.8005 0.2731 0.185 Uiso 1 1 calc R
C62 C 0.4145(9) 0.7283(8) 0.2184(5) 0.104(4) Uani 1 1 d U
C63 C 0.3855(10) 0.7014(8) 0.2395(5) 0.118(4) Uani 1 1 d U
H63 H 0.4116 0.7051 0.2624 0.141 Uiso 1 1 calc R
C64 C 0.3223(10) 0.6718(9) 0.2264(5) 0.121(4) Uani 1 1 d U
H64 H 0.3016 0.6578 0.2396 0.146 Uiso 1 1 calc R
C65 C 0.2859(10) 0.6619(8) 0.1897(4) 0.114(4) Uani 1 1 d U
H65 H 0.2413 0.6420 0.1797 0.136 Uiso 1 1 calc R
C66 C 0.3167(9) 0.6813(8) 0.1710(4) 0.099(4) Uani 1 1 d U
C67 C 0.8620(10) 0.6162(6) 0.2536(4) 0.186(7) Uani 1 1 d GDU
H67 H 0.8731 0.6586 0.2552 0.223 Uiso 1 1 calc R
C68 C 0.9074(7) 0.5729(8) 0.2498(4) 0.177(6) Uani 1 1 d GDU
H68 H 0.9490 0.5863 0.2489 0.212 Uiso 1 1 calc R
C69 C 0.8908(6) 0.5095(7) 0.2473(3) 0.139(5) Uani 1 1 d GU
H69 H 0.9212 0.4805 0.2448 0.167 Uiso 1 1 calc R
C70 C 0.8287(7) 0.4894(6) 0.2487(3) 0.119(5) Uani 1 1 d GDU
N37 N 0.7833(5) 0.5328(8) 0.2525(2) 0.162(8) Uani 1 1 d G
C71 C 0.7999(9) 0.5961(7) 0.2549(3) 0.170(7) Uani 1 1 d GDU
C72 C 0.7402(14) 0.7089(10) 0.2519(6) 0.191(8) Uani 1 1 d DU
H72B H 0.7383 0.7229 0.2314 0.286 Uiso 1 1 calc R
H72C H 0.7817 0.7265 0.2702 0.286 Uiso 1 1 calc R
H72A H 0.6974 0.7220 0.2531 0.286 Uiso 1 1 calc R
C73 C 0.7453(11) 0.6380(10) 0.2536(6) 0.166(5) Uani 1 1 d DU
C74 C 0.8583(14) 0.4045(13) 0.2415(6) 0.175(7) Uani 1 1 d U
C75 C 0.7913(10) 0.4278(7) 0.2413(5) 0.119(5) Uani 1 1 d DU
C76 C 0.7100(12) 0.3674(13) 0.2428(6) 0.160(6) Uani 1 1 d DU
H76 H 0.7266 0.3311 0.2372 0.192 Uiso 1 1 calc R
C77 C 0.6524(12) 0.3712(12) 0.2541(6) 0.162(5) Uani 1 1 d DU
H77 H 0.6519 0.3431 0.2697 0.194 Uiso 1 1 calc R
C78 C 0.6280(10) 0.6287(11) 0.2607(5) 0.148(5) Uani 1 1 d DU
H78 H 0.6367 0.6582 0.2773 0.178 Uiso 1 1 calc R
C79 C 0.5542(10) 0.6014(10) 0.2448(5) 0.135(5) Uani 1 1 d DU
H79 H 0.5077 0.6133 0.2297 0.162 Uiso 1 1 calc R
C80 C 0.5350(11) 0.5019(8) 0.2502(5) 0.130(5) Uani 1 1 d DU
H80 H 0.4872 0.5137 0.2373 0.156 Uiso 1 1 calc R
C81 C 0.5582(10) 0.4346(8) 0.2573(5) 0.127(4) Uani 1 1 d DU
H81 H 0.5448 0.4086 0.2700 0.153 Uiso 1 1 calc R
C82 C 1.0019(7) 1.0990(7) 0.0875(4) 0.094(4) Uani 1 1 d .
H82A H 0.9556 1.1108 0.0855 0.140 Uiso 1 1 calc R
H82C H 1.0105 1.1207 0.0711 0.140 Uiso 1 1 calc R
H82B H 1.0387 1.1097 0.1092 0.140 Uiso 1 1 calc R
C83 C 1.0033(6) 1.0288(7) 0.0822(4) 0.079(4) Uani 1 1 d .
C84 C 1.0700(7) 1.0071(7) 0.1388(3) 0.086(4) Uani 1 1 d .
H84 H 1.0831 1.0475 0.1469 0.103 Uiso 1 1 calc R
C85 C 1.0842(7) 0.9509(6) 0.1597(3) 0.077(3) Uani 1 1 d .
H85 H 1.0737 0.9456 0.1774 0.092 Uiso 1 1 calc R
C86 C 1.1331(8) 0.8474(9) 0.1659(3) 0.105(5) Uani 1 1 d .
H86 H 1.1324 0.8409 0.1860 0.126 Uiso 1 1 calc R
C87 C 1.1510(7) 0.7993(7) 0.1465(3) 0.089(4) Uani 1 1 d .
H87 H 1.1941 0.7773 0.1544 0.107 Uiso 1 1 calc R
C88 C 1.1031(7) 0.7575(5) 0.0881(4) 0.091(5) Uani 1 1 d .
H88 H 1.1454 0.7358 0.0930 0.109 Uiso 1 1 calc R
C89 C 1.0414(7) 0.7611(6) 0.0544(4) 0.096(5) Uani 1 1 d .
H89 H 1.0207 0.7273 0.0403 0.116 Uiso 1 1 calc R
C90 C 0.9766(6) 0.8492(8) 0.0175(3) 0.088(5) Uani 1 1 d .
C91 C 0.9510(8) 0.8106(8) -0.0138(3) 0.103(5) Uani 1 1 d .
H91B H 0.9603 0.7671 -0.0081 0.155 Uiso 1 1 calc R
H91C H 0.9762 0.8233 -0.0260 0.155 Uiso 1 1 calc R
H91A H 0.9001 0.8168 -0.0272 0.155 Uiso 1 1 calc R
C92 C 0.9593(6) 0.9174(7) 0.0172(3) 0.074(4) Uani 1 1 d .
C93 C 0.9166(7) 0.9516(6) -0.0154(3) 0.085(3) Uani 1 1 d DU
H93 H 0.9009 0.9348 -0.0365 0.102 Uiso 1 1 calc R
C94 C 0.9050(7) 1.0118(6) -0.0082(3) 0.079(3) Uani 1 1 d DU
H94 H 0.8759 1.0357 -0.0266 0.095 Uiso 1 1 calc R
C95 C 0.9278(6) 1.0410(7) 0.0200(3) 0.077(3) Uani 1 1 d .
H95 H 0.9170 1.0829 0.0211 0.092 Uiso 1 1 calc R
C96 C 0.9698(5) 1.0060(6) 0.0487(4) 0.078(4) Uani 1 1 d .
C97 C 0.5873(7) 1.0304(7) 0.1332(3) 0.083(4) Uani 1 1 d .
H97C H 0.5796 1.0590 0.1476 0.124 Uiso 1 1 calc R
H97B H 0.6321 1.0401 0.1330 0.124 Uiso 1 1 calc R
H97A H 0.5891 0.9884 0.1411 0.124 Uiso 1 1 calc R
C98 C 0.5275(5) 1.0359(5) 0.0991(3) 0.057(3) Uani 1 1 d .
C99 C 0.4730(7) 1.1222(5) 0.1142(3) 0.067(3) Uani 1 1 d .
H99 H 0.5029 1.1241 0.1369 0.080 Uiso 1 1 calc R
C100 C 0.4115(6) 1.1663(4) 0.0942(3) 0.054(2) Uani 1 1 d .
H10 H 0.4149 1.2097 0.0952 0.065 Uiso 1 1 calc R
C101 C 0.2878(6) 1.1715(4) 0.0517(3) 0.060(3) Uani 1 1 d .
H10A H 0.2839 1.2142 0.0545 0.072 Uiso 1 1 calc R
C102 C 0.2318(6) 1.1317(5) 0.0232(3) 0.062(3) Uani 1 1 d .
H10B H 0.1839 1.1258 0.0187 0.075 Uiso 1 1 calc R
C103 C 0.2240(6) 1.0550(5) -0.0185(3) 0.064(3) Uani 1 1 d .
H10C H 0.1772 1.0436 -0.0233 0.077 Uiso 1 1 calc R
C104 C 0.2681(7) 1.0257(5) -0.0333(3) 0.071(3) Uani 1 1 d .
H10D H 0.2524 1.0187 -0.0558 0.085 Uiso 1 1 calc R
C105 C 0.3793(7) 0.9677(5) -0.0107(3) 0.063(3) Uani 1 1 d .
C106 C 0.3634(9) 0.9297(5) -0.0399(3) 0.088(4) Uani 1 1 d .
H10E H 0.3431 0.8905 -0.0381 0.132 Uiso 1 1 calc R
H10F H 0.4071 0.9222 -0.0416 0.132 Uiso 1 1 calc R
H10G H 0.3296 0.9513 -0.0594 0.132 Uiso 1 1 calc R
C107 C 0.4495(6) 0.9583(4) 0.0188(3) 0.053(3) Uani 1 1 d .
C108 C 0.5033(8) 0.9161(5) 0.0212(4) 0.075(4) Uani 1 1 d .
H10H H 0.4958 0.8903 0.0034 0.090 Uiso 1 1 calc R
C109 C 0.5646(8) 0.9130(6) 0.0489(4) 0.082(4) Uani 1 1 d .
H10I H 0.6002 0.8854 0.0501 0.098 Uiso 1 1 calc R
C110 C 0.5771(6) 0.9489(5) 0.0757(3) 0.065(3) Uani 1 1 d .
H11 H 0.6200 0.9458 0.0952 0.079 Uiso 1 1 calc R
C111 C 0.5219(6) 0.9920(4) 0.0728(3) 0.055(3) Uani 1 1 d .
Mn1 Mn 0.64131(8) 0.60335(6) 0.08914(3) 0.0450(3) Uani 1 1 d .
Mn2 Mn 0.21310(7) 0.44535(7) 0.04961(4) 0.0491(4) Uani 1 1 d .
Mn3 Mn 0.40949(12) 0.76366(8) 0.14877(8) 0.1044(9) Uani 1 1 d .
Mn4 Mn 0.67915(7) 0.51097(8) 0.25153(3) 0.0482(4) Uani 1 1 d .
Mn5 Mn 1.04714(7) 0.88859(7) 0.09139(3) 0.0475(4) Uani 1 1 d .
Mn6 Mn 0.37548(7) 1.06427(6) 0.04126(3) 0.0423(3) Uani 1 1 d .
Mo1 Mo 0.83918(4) 0.73908(4) 0.083915(19) 0.0437(2) Uani 1 1 d .
Mo2 Mo 0.46352(4) 0.52438(3) 0.131653(17) 0.0350(2) Uani 1 1 d .
Mo3 Mo 0.29754(4) 0.99223(3) 0.128095(17) 0.0342(2) Uani 1 1 d .
N1 N 0.9461(4) 0.8585(4) 0.0928(2) 0.057(2) Uani 1 1 d .
N2 N 0.8687(5) 0.6977(5) 0.0207(2) 0.068(3) Uani 1 1 d .
N3 N 0.6892(5) 0.7684(5) 0.0154(2) 0.068(3) Uani 1 1 d .
N4 N 0.7472(5) 0.8436(5) 0.1010(3) 0.080(3) Uani 1 1 d .
N5 N 0.7500(4) 0.6157(4) 0.08868(19) 0.054(2) Uani 1 1 d .
N6 N 0.8966(7) 0.7339(5) 0.1648(3) 0.096(4) Uani 1 1 d .
N7 N 0.9928(6) 0.6597(6) 0.1157(3) 0.090(3) Uani 1 1 d .
N8 N 0.3009(4) 0.5199(4) 0.0681(2) 0.0491(19) Uani 1 1 d .
N9 N 0.4529(6) 0.3896(6) 0.1633(3) 0.089(3) Uani 1 1 d .
N10 N 0.5126(5) 0.4143(4) 0.0943(2) 0.057(2) Uani 1 1 d .
N11 N 0.5322(4) 0.5948(4) 0.08811(18) 0.0465(18) Uani 1 1 d .
N12 N 0.6216(4) 0.5296(5) 0.19671(19) 0.059(2) Uani 1 1 d .
N13 N 0.4695(5) 0.6762(4) 0.1474(3) 0.075(3) Uani 1 1 d .
N14 N 0.3757(5) 0.5412(5) 0.1763(2) 0.079(3) Uani 1 1 d .
N15 N 0.2677(5) 0.9940(6) 0.1929(2) 0.086(4) Uani 1 1 d .
N16 N 0.3392(5) 0.8449(4) 0.1455(3) 0.083(3) Uani 1 1 d .
N17 N 0.1497(4) 0.9101(4) 0.08728(18) 0.0499(19) Uani 1 1 d .
N18 N 0.1685(6) 1.0961(5) 0.0917(3) 0.085(3) Uani 1 1 d .
N19 N 0.3257(4) 0.9918(3) 0.06156(19) 0.0397(17) Uani 1 1 d .
N20 N 0.3623(5) 1.1343(4) 0.1554(2) 0.069(3) Uani 1 1 d .
N21 N 0.4757(4) 0.9806(4) 0.1704(2) 0.064(2) Uani 1 1 d .
N22 N 0.6097(4) 0.5424(4) 0.04426(18) 0.0464(19) Uani 1 1 d .
N23 N 0.6705(4) 0.5018(4) 0.1046(2) 0.0483(19) Uani 1 1 d .
N24 N 0.6868(5) 0.6006(4) 0.1462(2) 0.059(2) Uani 1 1 d .
N25 N 0.6501(5) 0.7080(4) 0.1055(2) 0.066(2) Uani 1 1 d .
N26 N 0.5822(4) 0.6624(3) 0.04219(19) 0.0480(19) Uani 1 1 d .
N27 N 0.1282(5) 0.5100(5) 0.0506(3) 0.073(3) Uani 1 1 d .
N28 N 0.1504(5) 0.4951(4) -0.0008(2) 0.066(2) Uani 1 1 d .
N29 N 0.2493(5) 0.4025(4) 0.0130(2) 0.063(2) Uani 1 1 d .
N30 N 0.3058(5) 0.3785(4) 0.0820(3) 0.067(2) Uani 1 1 d .
N31 N 0.2084(5) 0.4363(5) 0.0977(2) 0.068(3) Uani 1 1 d .
N32 N 0.3753(9) 0.7137(6) 0.1851(5) 0.132(6) Uani 1 1 d .
N33 N 0.3105(7) 0.7109(6) 0.1224(3) 0.099(3) Uani 1 1 d U
N34 N 0.3918(7) 0.7784(6) 0.0975(4) 0.106(4) Uani 1 1 d .
N35 N 0.4996(6) 0.8361(4) 0.1570(3) 0.074(3) Uani 1 1 d .
N36 N 0.4940(7) 0.7837(5) 0.2071(3) 0.108(4) Uani 1 1 d D
N38 N 0.7307(11) 0.4201(8) 0.2422(4) 0.185(10) Uani 1 1 d D
N39 N 0.5919(7) 0.5460(6) 0.2649(3) 0.101(4) Uani 1 1 d .
N40 N 0.6047(10) 0.4133(9) 0.2421(4) 0.145(4) Uani 1 1 d U
N41 N 0.6838(11) 0.6161(9) 0.2544(5) 0.160(5) Uani 1 1 d U
N42 N 0.9840(4) 0.9428(6) 0.0449(2) 0.071(3) Uani 1 1 d .
N43 N 1.0330(5) 0.9909(5) 0.1044(3) 0.074(3) Uani 1 1 d .
N44 N 1.1173(5) 0.9055(5) 0.1475(2) 0.068(3) Uani 1 1 d .
N45 N 1.0903(5) 0.7923(4) 0.1135(3) 0.071(3) Uani 1 1 d .
N46 N 1.0188(5) 0.8250(5) 0.0471(3) 0.072(3) Uani 1 1 d .
N47 N 0.4614(5) 0.9951(4) 0.0446(2) 0.054(2) Uani 1 1 d .
N48 N 0.4769(4) 1.0741(4) 0.0903(2) 0.0485(19) Uani 1 1 d .
N49 N 0.3474(4) 1.1323(3) 0.0737(2) 0.0489(19) Uani 1 1 d .
N50 N 0.2664(4) 1.1050(4) 0.0048(2) 0.0504(19) Uani 1 1 d .
N51 N 0.3388(5) 1.0097(4) -0.0072(2) 0.057(2) Uani 1 1 d .
O1 O 0.1300(4) 0.3668(4) 0.03235(19) 0.068(2) Uani 1 1 d .
O4 O 0.5517(4) 0.1990(4) 0.0641(2) 0.086(3) Uani 1 1 d .
O2 O 0.4211(3) 1.1450(3) 0.02312(16) 0.0509(16) Uani 1 1 d .
O5 O 0.8710(5) 0.9366(4) 0.1194(2) 0.085(2) Uani 1 1 d .
O3 O 0.8430(6) 0.1614(5) 0.9714(3) 0.102(3) Uani 1 1 d .
O6 O 0.2645(6) 0.8851(4) 0.0143(2) 0.103(3) Uani 1 1 d .

loop_
_atom_site_aniso_label
_atom_site_aniso_U_11
_atom_site_aniso_U_22
_atom_site_aniso_U_33
_atom_site_aniso_U_23
_atom_site_aniso_U_13
_atom_site_aniso_U_12
C1 0.044(5) 0.050(6) 0.042(5) -0.001(4) 0.018(4) -0.009(5)
C2 0.054(6) 0.065(7) 0.050(6) -0.016(5) 0.025(5) -0.035(5)
C3 0.069(7) 0.055(6) 0.061(7) 0.013(5) 0.034(6) -0.030(5)
C4 0.044(6) 0.047(6) 0.100(9) -0.018(6) 0.034(6) -0.004(5)
C5 0.048(5) 0.052(6) 0.040(5) 0.009(4) 0.018(4) -0.004(5)
C6 0.060(7) 0.074(8) 0.054(7) -0.008(6) 0.023(5) 0.002(5)
C7 0.079(8) 0.064(7) 0.063(7) 0.002(6) 0.045(6) -0.014(6)
C8 0.037(5) 0.041(5) 0.046(5) 0.001(4) 0.020(5) -0.008(4)
C9 0.056(6) 0.057(6) 0.042(5) 0.020(5) 0.020(5) -0.015(5)
C10 0.058(6) 0.041(5) 0.033(5) -0.004(4) 0.022(4) -0.008(4)
C11 0.043(5) 0.039(5) 0.029(4) -0.007(4) 0.009(4) -0.002(4)
C12 0.032(5) 0.044(5) 0.029(4) 0.007(4) 0.016(4) 0.008(4)
C13 0.038(5) 0.055(6) 0.055(6) 0.009(5) 0.027(4) 0.006(4)
C14 0.042(5) 0.076(7) 0.034(5) 0.014(5) 0.015(4) 0.002(5)
C15 0.036(5) 0.075(7) 0.036(5) -0.014(4) 0.022(4) -0.019(4)
C16 0.035(5) 0.060(7) 0.096(8) -0.007(6) 0.038(5) -0.008(5)
C17 0.041(5) 0.051(5) 0.031(4) 0.007(4) 0.016(4) -0.012(4)
C18 0.055(6) 0.075(7) 0.053(6) -0.007(6) 0.029(5) 0.004(6)
C19 0.040(5) 0.032(4) 0.039(5) -0.009(4) 0.021(4) -0.013(4)
C20 0.057(6) 0.052(6) 0.057(6) -0.016(5) 0.033(5) -0.011(5)
C21 0.053(6) 0.043(5) 0.044(5) -0.012(4) 0.022(5) -0.009(4)
C22 0.063(7) 0.092(9) 0.051(6) 0.018(6) 0.027(5) -0.002(6)
C23 0.047(5) 0.066(6) 0.030(5) 0.011(4) 0.021(4) -0.013(5)
C24 0.108(9) 0.054(7) 0.066(7) 0.009(5) 0.054(7) -0.001(6)
C25 0.100(9) 0.051(6) 0.077(8) 0.008(6) 0.053(7) -0.007(6)
C26 0.120(11) 0.049(6) 0.061(7) -0.013(5) 0.041(7) 0.002(7)
C27 0.116(11) 0.071(8) 0.045(6) -0.019(6) 0.016(7) -0.025(7)
C28 0.053(6) 0.077(7) 0.039(5) 0.009(5) 0.014(5) -0.002(5)
C29 0.094(8) 0.045(6) 0.063(7) 0.013(5) 0.038(6) 0.003(6)
C30 0.040(5) 0.088(8) 0.061(7) -0.001(6) 0.034(5) -0.005(5)
C31 0.074(7) 0.048(6) 0.105(9) 0.003(6) 0.060(7) 0.006(5)
C32 0.050(5) 0.039(5) 0.064(6) -0.011(4) 0.039(5) -0.018(4)
C33 0.057(6) 0.086(8) 0.061(7) -0.028(6) 0.037(6) -0.034(6)
C34 0.063(7) 0.088(9) 0.043(6) -0.022(6) 0.031(5) -0.039(6)
C35 0.046(6) 0.095(9) 0.053(6) -0.006(6) 0.028(5) -0.028(6)
C36 0.046(5) 0.086(8) 0.041(6) 0.002(5) 0.024(5) -0.024(5)
C37 0.079(9) 0.073(9) 0.129(13) 0.020(9) -0.014(9) -0.015(7)
C38 0.048(7) 0.067(8) 0.079(8) -0.011(6) -0.005(6) -0.025(6)
C39 0.068(8) 0.144(13) 0.055(7) -0.037(8) 0.012(6) -0.052(9)
C40 0.070(8) 0.095(9) 0.060(7) -0.025(6) 0.035(6) -0.031(7)
C41 0.054(7) 0.049(7) 0.162(13) -0.026(8) 0.063(8) -0.023(5)
C42 0.058(7) 0.037(6) 0.152(12) -0.006(7) 0.056(8) -0.009(5)
C43 0.087(9) 0.047(7) 0.110(10) 0.011(7) 0.039(8) -0.022(6)
C44 0.077(8) 0.099(10) 0.068(8) 0.004(7) 0.032(7) -0.011(7)
C45 0.072(8) 0.099(10) 0.099(10) -0.028(8) 0.056(8) -0.036(8)
C46 0.128(14) 0.21(2) 0.087(11) -0.006(13) 0.066(11) -0.009(14)
C47 0.047(7) 0.083(9) 0.111(11) -0.041(8) 0.042(7) -0.020(6)
C48 0.059(8) 0.090(10) 0.122(12) -0.042(9) 0.053(8) -0.023(7)
C49 0.054(9) 0.111(13) 0.159(17) -0.070(13) 0.035(11) -0.019(8)
C50 0.026(6) 0.059(8) 0.21(2) -0.055(10) -0.001(9) -0.007(5)
C51 0.021(5) 0.089(9) 0.112(11) -0.030(8) 0.000(6) -0.016(6)
C52 0.090(11) 0.069(9) 0.191(19) -0.004(10) 0.046(12) -0.018(8)
C53 0.078(6) 0.070(6) 0.107(7) 0.009(5) 0.049(5) 0.010(5)
C54 0.098(7) 0.094(7) 0.099(7) 0.014(6) 0.037(5) 0.019(6)
C55 0.108(7) 0.101(7) 0.111(7) 0.020(6) 0.045(6) 0.003(6)
C56 0.113(7) 0.090(7) 0.095(6) -0.001(5) 0.053(5) 0.014(6)
C57 0.097(6) 0.081(6) 0.093(6) -0.004(5) 0.058(5) 0.003(5)
C58 0.125(7) 0.107(7) 0.113(7) -0.010(6) 0.055(6) 0.000(6)
C59 0.112(7) 0.102(7) 0.116(7) -0.001(6) 0.064(6) -0.003(6)
C60 0.100(6) 0.091(6) 0.102(6) -0.004(5) 0.052(5) 0.009(5)
C61 0.123(10) 0.108(10) 0.124(10) -0.017(9) 0.042(8) 0.017(8)
C62 0.104(6) 0.098(6) 0.103(6) -0.007(5) 0.041(5) 0.000(5)
C63 0.114(6) 0.112(6) 0.115(6) 0.005(5) 0.041(5) -0.002(5)
C64 0.118(6) 0.114(6) 0.117(6) 0.002(6) 0.041(5) -0.002(6)
C65 0.111(6) 0.108(6) 0.115(6) 0.003(6) 0.046(5) 0.001(5)
C66 0.097(7) 0.095(7) 0.108(7) 0.007(6) 0.051(6) 0.003(6)
C67 0.174(9) 0.198(10) 0.190(9) -0.014(7) 0.087(7) 0.002(7)
C68 0.161(8) 0.188(8) 0.183(8) -0.010(6) 0.080(6) 0.001(6)
C69 0.131(7) 0.162(8) 0.151(7) -0.001(6) 0.087(6) 0.007(6)
C70 0.117(7) 0.149(8) 0.103(7) 0.011(6) 0.062(6) 0.011(6)
N37 0.121(11) 0.32(3) 0.057(7) 0.032(11) 0.052(8) 0.052(15)
C71 0.170(9) 0.171(9) 0.171(9) -0.008(7) 0.081(7) -0.021(7)
C72 0.174(13) 0.207(14) 0.186(13) -0.024(12) 0.077(11) 0.013(12)
C73 0.163(7) 0.175(8) 0.170(7) -0.007(6) 0.085(6) -0.015(6)
C74 0.170(12) 0.197(13) 0.167(12) -0.005(11) 0.085(10) 0.060(11)
C75 0.121(7) 0.144(8) 0.116(7) 0.011(6) 0.074(6) 0.021(6)
C76 0.170(9) 0.164(9) 0.156(8) 0.003(7) 0.083(7) 0.005(7)
C77 0.168(8) 0.163(8) 0.158(7) 0.001(6) 0.077(6) 0.007(6)
C78 0.146(7) 0.160(7) 0.151(7) -0.006(6) 0.079(6) 0.006(6)
C79 0.136(8) 0.145(8) 0.141(8) 0.004(7) 0.077(6) 0.015(7)
C80 0.132(8) 0.138(8) 0.117(7) 0.025(6) 0.055(6) -0.019(7)
C81 0.135(7) 0.143(7) 0.124(6) 0.009(6) 0.077(5) -0.023(6)
C82 0.074(9) 0.111(12) 0.097(10) -0.014(9) 0.041(8) -0.007(8)
C83 0.041(6) 0.109(11) 0.081(9) 0.014(8) 0.024(6) -0.004(7)
C84 0.075(8) 0.092(10) 0.081(9) -0.031(8) 0.028(7) 0.001(7)
C85 0.087(9) 0.082(9) 0.063(7) -0.011(7) 0.036(7) -0.016(7)
C86 0.106(11) 0.159(16) 0.045(7) 0.016(9) 0.030(7) -0.004(11)
C87 0.081(9) 0.093(10) 0.071(8) 0.036(7) 0.016(7) -0.004(7)
C88 0.078(9) 0.042(6) 0.172(15) 0.015(8) 0.073(10) 0.002(6)
C89 0.073(9) 0.064(9) 0.141(13) -0.024(8) 0.039(9) -0.031(7)
C90 0.043(6) 0.176(16) 0.037(6) -0.047(8) 0.012(5) -0.055(8)
C91 0.097(10) 0.132(13) 0.080(9) -0.008(9) 0.039(8) -0.045(10)
C92 0.052(7) 0.095(10) 0.074(9) 0.024(7) 0.027(6) -0.020(6)
C93 0.067(5) 0.105(7) 0.088(6) 0.000(6) 0.040(5) -0.018(5)
C94 0.073(6) 0.096(6) 0.078(6) 0.017(5) 0.043(5) -0.027(5)
C95 0.063(7) 0.085(9) 0.072(8) 0.017(7) 0.022(6) -0.008(6)
C96 0.035(5) 0.075(8) 0.124(12) 0.075(8) 0.035(7) 0.013(5)
C97 0.079(8) 0.100(10) 0.082(9) 0.006(7) 0.048(7) 0.004(7)
C98 0.043(5) 0.077(7) 0.061(6) 0.008(5) 0.032(5) -0.004(5)
C99 0.095(8) 0.063(7) 0.053(6) -0.016(5) 0.042(6) 0.002(6)
C100 0.072(7) 0.032(5) 0.068(6) -0.012(5) 0.040(6) -0.011(5)
C101 0.070(7) 0.033(5) 0.102(8) 0.000(5) 0.061(7) 0.006(5)
C102 0.052(6) 0.053(6) 0.105(9) -0.004(6) 0.055(6) -0.006(5)
C103 0.066(7) 0.067(7) 0.073(7) -0.008(6) 0.043(6) -0.016(6)
C104 0.100(9) 0.059(7) 0.057(7) -0.007(5) 0.040(7) -0.020(6)
C105 0.105(9) 0.034(5) 0.081(8) -0.003(5) 0.069(8) -0.014(6)
C106 0.162(14) 0.050(7) 0.087(9) -0.026(6) 0.087(10) -0.027(8)
C107 0.097(8) 0.022(4) 0.079(7) -0.006(5) 0.073(7) -0.006(5)
C108 0.117(11) 0.055(7) 0.102(10) 0.006(7) 0.093(10) 0.005(7)
C109 0.103(11) 0.057(7) 0.131(13) 0.029(8) 0.093(11) 0.013(7)
C110 0.064(7) 0.045(6) 0.108(9) 0.013(6) 0.058(7) -0.001(5)
C111 0.063(7) 0.040(5) 0.089(8) 0.004(5) 0.059(7) -0.005(5)
Mn1 0.0569(9) 0.0443(8) 0.0381(7) 0.0024(6) 0.0255(7) -0.0139(6)
Mn2 0.0344(7) 0.0502(8) 0.0615(9) -0.0146(7) 0.0208(7) -0.0116(6)
Mn3 0.0995(15) 0.0393(10) 0.224(3) 0.0201(13) 0.1168(19) 0.0180(10)
Mn4 0.0334(7) 0.0808(11) 0.0311(7) 0.0070(7) 0.0153(6) 0.0119(7)
Mn5 0.0398(7) 0.0479(8) 0.0472(8) 0.0068(6) 0.0133(6) -0.0126(6)
Mn6 0.0526(8) 0.0329(7) 0.0575(8) -0.0070(6) 0.0391(7) -0.0088(6)
Mo1 0.0400(4) 0.0488(5) 0.0418(4) -0.0025(3) 0.0181(4) -0.0152(4)
Mo2 0.0319(4) 0.0404(4) 0.0314(4) 0.0008(3) 0.0134(3) -0.0068(3)
Mo3 0.0357(4) 0.0367(4) 0.0342(4) -0.0043(3) 0.0193(3) -0.0027(3)
N1 0.053(5) 0.060(5) 0.057(5) 0.001(4) 0.024(4) -0.016(4)
N2 0.066(6) 0.081(7) 0.066(6) -0.035(5) 0.038(5) -0.042(5)
N3 0.051(5) 0.090(7) 0.046(5) 0.035(5) 0.008(4) -0.020(5)
N4 0.065(6) 0.072(7) 0.093(7) -0.025(6) 0.028(6) -0.016(5)
N5 0.053(5) 0.061(5) 0.046(5) 0.001(4) 0.021(4) -0.024(4)
N6 0.143(11) 0.083(8) 0.059(7) -0.005(6) 0.044(7) -0.006(7)
N7 0.084(8) 0.099(8) 0.102(8) 0.031(7) 0.055(7) 0.044(7)
N8 0.029(4) 0.051(5) 0.055(5) 0.005(4) 0.008(4) -0.005(3)
N9 0.086(7) 0.095(8) 0.087(7) 0.028(6) 0.041(6) -0.016(6)
N10 0.075(6) 0.047(5) 0.054(5) 0.004(4) 0.032(5) -0.004(4)
N11 0.064(5) 0.046(4) 0.037(4) 0.001(3) 0.029(4) -0.003(4)
N12 0.036(5) 0.104(7) 0.036(4) 0.016(4) 0.015(4) 0.009(4)
N13 0.082(7) 0.050(6) 0.127(9) 0.007(6) 0.076(7) 0.017(5)
N14 0.073(6) 0.110(8) 0.069(6) 0.022(6) 0.045(6) 0.010(6)
N15 0.042(5) 0.181(12) 0.038(5) -0.031(6) 0.021(4) -0.037(6)
N16 0.082(7) 0.038(5) 0.158(11) 0.028(6) 0.080(7) 0.021(5)
N17 0.047(5) 0.055(5) 0.040(4) 0.003(4) 0.013(4) -0.013(4)
N18 0.076(7) 0.062(6) 0.090(7) 0.014(5) 0.014(6) 0.034(6)
N19 0.052(4) 0.025(4) 0.055(5) -0.007(3) 0.034(4) -0.011(3)
N20 0.076(6) 0.059(6) 0.086(7) -0.018(5) 0.047(5) -0.020(5)
N21 0.034(5) 0.074(6) 0.074(6) -0.022(5) 0.017(4) -0.008(4)
N22 0.044(4) 0.061(5) 0.043(4) 0.000(4) 0.027(4) -0.010(4)
N23 0.055(5) 0.043(4) 0.056(5) 0.008(4) 0.034(4) -0.001(4)
N24 0.072(6) 0.060(5) 0.046(5) 0.005(4) 0.026(4) 0.000(4)
N25 0.091(7) 0.045(5) 0.068(6) -0.009(4) 0.040(5) -0.014(5)
N26 0.058(5) 0.040(4) 0.055(5) 0.002(4) 0.034(4) -0.017(4)
N27 0.034(5) 0.085(7) 0.078(7) -0.030(6) 0.007(5) -0.011(5)
N28 0.048(5) 0.064(6) 0.062(6) -0.011(5) 0.005(4) -0.011(5)
N29 0.056(5) 0.054(5) 0.096(7) -0.029(5) 0.047(5) -0.026(4)
N30 0.057(5) 0.042(5) 0.096(7) 0.004(5) 0.030(5) -0.001(4)
N31 0.053(5) 0.082(7) 0.068(6) -0.011(5) 0.028(5) -0.031(5)
N32 0.149(13) 0.074(8) 0.224(18) 0.046(10) 0.129(14) 0.073(9)
N33 0.095(6) 0.085(6) 0.122(7) -0.005(5) 0.053(5) 0.012(5)
N34 0.082(8) 0.077(8) 0.149(12) -0.014(8) 0.043(8) 0.014(6)
N35 0.079(7) 0.055(6) 0.098(8) 0.007(5) 0.050(6) 0.001(5)
N36 0.136(11) 0.085(8) 0.142(11) 0.039(8) 0.097(10) 0.057(8)
N38 0.33(3) 0.105(12) 0.140(14) 0.065(11) 0.124(18) 0.068(16)
N39 0.097(8) 0.107(9) 0.109(9) 0.039(8) 0.057(8) 0.030(7)
N40 0.145(7) 0.166(7) 0.139(6) 0.000(6) 0.077(5) -0.006(6)
N41 0.166(7) 0.165(7) 0.163(7) -0.010(6) 0.088(6) -0.005(6)
N42 0.033(4) 0.127(10) 0.039(5) 0.025(6) 0.005(4) -0.015(5)
N43 0.039(5) 0.077(7) 0.097(8) 0.026(6) 0.024(5) 0.001(5)
N44 0.056(5) 0.088(7) 0.050(5) -0.007(5) 0.016(4) -0.020(5)
N45 0.060(6) 0.062(6) 0.092(7) 0.021(5) 0.037(5) 0.001(5)
N46 0.052(5) 0.092(8) 0.079(7) -0.023(6) 0.036(5) -0.038(5)
N47 0.057(5) 0.041(4) 0.084(6) 0.011(4) 0.052(5) -0.003(4)
N48 0.057(5) 0.040(4) 0.062(5) -0.007(4) 0.039(4) -0.010(4)
N49 0.065(5) 0.033(4) 0.071(5) -0.004(4) 0.050(5) -0.003(4)
N50 0.045(4) 0.043(4) 0.065(5) 0.003(4) 0.026(4) -0.008(3)
N51 0.087(6) 0.042(5) 0.062(5) 0.001(4) 0.051(5) -0.016(4)
O1 0.048(4) 0.081(5) 0.075(5) -0.025(4) 0.028(4) -0.027(4)
O4 0.065(5) 0.058(5) 0.128(7) -0.019(5) 0.038(5) -0.013(4)
O2 0.056(4) 0.043(4) 0.071(4) -0.005(3) 0.044(4) -0.013(3)
O5 0.093(6) 0.077(6) 0.087(6) -0.015(5) 0.043(5) -0.002(5)
O3 0.122(8) 0.085(6) 0.113(7) -0.013(6) 0.065(6) -0.035(6)
O6 0.170(10) 0.078(6) 0.084(6) -0.024(5) 0.077(7) -0.062(6)

loop_
_atom_type_symbol
_atom_type_description
_atom_type_scat_dispersion_real
_atom_type_scat_dispersion_imag
_atom_type_scat_source
C C 0.0033 0.0016 'International Tables Vol C Tables 4.2.6.8 and 6.1.1.4'
H H 0.0000 0.0000 'International Tables Vol C Tables 4.2.6.8 and 6.1.1.4'
Mn Mn 0.3368 0.7283 'International Tables Vol C Tables 4.2.6.8 and 6.1.1.4'
Mo Mo -1.6832 0.6857 'International Tables Vol C Tables 4.2.6.8 and 6.1.1.4'
N N 0.0061 0.0033 'International Tables Vol C Tables 4.2.6.8 and 6.1.1.4'
O O 0.0106 0.0060 'International Tables Vol C Tables 4.2.6.8 and 6.1.1.4'

loop_
_geom_angle_atom_site_label_1
_geom_angle_atom_site_label_2
_geom_angle_atom_site_label_3
_geom_angle
_geom_angle_site_symmetry_1
_geom_angle_site_symmetry_3
N1 C1 Mo1 175.0(9) . .
N2 C2 Mo1 177.0(11) . .
N3 C3 Mo1 178.5(11) . .
N4 C4 Mo1 174.4(10) . .
N5 C5 Mo1 174.7(9) . .
N6 C6 Mo1 177.5(12) . .
N7 C7 Mo1 173.5(11) . .
N8 C8 Mo2 177.1(8) . .
N9 C9 Mo2 177.6(10) . .
N10 C10 Mo2 179.0(7) . .
N11 C11 Mo2 175.5(7) . .
N12 C12 Mo2 176.1(8) . .
N13 C13 Mo2 175.1(9) . .
N14 C14 Mo2 177.6(10) . .
N15 C15 Mo3 177.7(9) . .
N16 C16 Mo3 176.6(12) . .
N17 C17 Mo3 176.7(8) . .
N18 C18 Mo3 177.1(10) . .
N19 C19 Mo3 178.1(7) . .
N20 C20 Mo3 176.6(9) . .
N21 C21 Mo3 178.4(9) . .
C23 C22 H22A 109.5 . .
C23 C22 H22B 109.5 . .
H22A C22 H22B 109.5 . .
C23 C22 H22C 109.5 . .
H22A C22 H22C 109.5 . .
H22B C22 H22C 109.5 . .
N26 C23 C36 116.9(8) . .
N26 C23 C22 121.3(10) . .
C36 C23 C22 121.7(9) . .
N26 C24 C25 108.4(9) . .
N26 C24 H24 125.8 . .
C25 C24 H24 125.8 . .
N25 C25 C24 112.5(10) . .
N25 C25 H25 123.8 . .
C24 C25 H25 123.8 . .
N25 C26 C27 110.0(10) . .
N25 C26 H26 125.0 . .
C27 C26 H26 125.0 . .
N24 C27 C26 108.7(10) . .
N24 C27 H27 125.7 . .
C26 C27 H27 125.7 . .
N24 C28 C29 109.3(8) . .
N24 C28 H28 125.4 . .
C29 C28 H28 125.4 . .
N23 C29 C28 109.7(8) . .
N23 C29 H29 125.1 . .
C28 C29 H29 125.1 . .
N23 C30 C32 115.4(10) . .
N23 C30 C31 127.3(10) . .
C32 C30 C31 117.2(10) . .
C30 C31 H31C 109.5 . .
C30 C31 H31A 109.5 . .
H31C C31 H31A 109.5 . .
C30 C31 H31B 109.5 . .
H31C C31 H31B 109.5 . .
H31A C31 H31B 109.5 . .
N22 C32 C33 118.4(10) . .
N22 C32 C30 114.5(8) . .
C33 C32 C30 127.2(10) . .
C34 C33 C32 121.1(12) . .
C34 C33 H33 119.5 . .
C32 C33 H33 119.5 . .
C33 C34 C35 119.6(10) . .
C33 C34 H34 120.2 . .
C35 C34 H34 120.2 . .
C34 C35 C36 117.7(10) . .
C34 C35 H35 121.1 . .
C36 C35 H35 121.1 . .
N22 C36 C35 122.1(11) . .
N22 C36 C23 114.6(9) . .
C35 C36 C23 123.3(10) . .
C38 C37 H37A 109.5 . .
C38 C37 H37C 109.5 . .
H37A C37 H37C 109.5 . .
C38 C37 H37B 109.5 . .
H37A C37 H37B 109.5 . .
H37C C37 H37B 109.5 . .
N28 C38 C51 116.2(11) . .
N28 C38 C37 125.8(15) . .
C51 C38 C37 118.0(14) . .
N28 C39 C40 108.9(10) . .
N28 C39 H39 125.5 . .
C40 C39 H39 125.5 . .
N29 C40 C39 111.0(10) . .
N29 C40 H40 124.5 . .
C39 C40 H40 124.5 . .
C42 C41 N29 108.1(9) . .
C42 C41 H41 126.0 . .
N29 C41 H41 126.0 . .
N30 C42 C41 112.5(9) . .
N30 C42 H42 123.8 . .
C41 C42 H42 123.8 . .
N30 C43 C44 108.4(9) . .
N30 C43 H43 125.8 . .
C44 C43 H43 125.8 . .
N31 C44 C43 107.4(10) . .
N31 C44 H44 126.3 . .
C43 C44 H44 126.3 . .
N31 C45 C47 116.1(12) . .
N31 C45 C46 124.1(16) . .
C47 C45 C46 119.8(14) . .
C45 C46 H46A 109.5 . .
C45 C46 H46C 109.5 . .
H46A C46 H46C 109.5 . .
C45 C46 H46B 109.5 . .
H46A C46 H46B 109.5 . .
H46C C46 H46B 109.5 . .
N27 C47 C48 124.6(15) . .
N27 C47 C45 113.6(11) . .
C48 C47 C45 121.8(15) . .
C47 C48 C49 115.3(15) . .
C47 C48 H48 122.3 . .
C49 C48 H48 122.3 . .
C50 C49 C48 121.3(16) . .
C50 C49 H49 119.3 . .
C48 C49 H49 119.3 . .
C49 C50 C51 119.5(16) . .
C49 C50 H50 120.2 . .
C51 C50 H50 120.2 . .
N27 C51 C50 118.9(15) . .
N27 C51 C38 114.6(11) . .
C50 C51 C38 126.4(15) . .
C53 C52 H52C 109.5 . .
C53 C52 H52B 109.5 . .
H52C C52 H52B 109.5 . .
C53 C52 H52A 109.5 . .
H52C C52 H52A 109.5 . .
H52B C52 H52A 109.5 . .
N33 C53 C66 112.2(14) . .
N33 C53 C52 129.7(16) . .
C66 C53 C52 118.0(15) . .
N33 C54 C55 113.9(15) . .
N33 C54 H54 123.1 . .
C55 C54 H54 123.1 . .
N34 C55 C54 111.5(14) . .
N34 C55 H55 124.2 . .
C54 C55 H55 124.2 . .
N34 C56 C57 113.1(13) . .
N34 C56 H56 123.4 . .
C57 C56 H56 123.4 . .
N35 C57 C56 110.8(11) . .
N35 C57 H57 124.6 . .
C56 C57 H57 124.6 . .
N35 C58 C59 113.7(15) . .
N35 C58 H58 123.2 . .
C59 C58 H58 123.2 . .
N36 C59 C58 107.4(14) . .
N36 C59 H59 126.3 . .
C58 C59 H59 126.3 . .
N36 C60 C61 129.2(17) . .
N36 C60 C62 108.4(15) . .
C61 C60 C62 121.6(16) . .
C60 C61 H61C 109.5 . .
C60 C61 H61A 109.5 . .
H61C C61 H61A 109.5 . .
C60 C61 H61B 109.5 . .
H61C C61 H61B 109.5 . .
H61A C61 H61B 109.5 . .
N32 C62 C63 114.2(16) . .
N32 C62 C60 123.1(17) . .
C63 C62 C60 122.2(16) . .
C64 C63 C62 121.1(18) . .
C64 C63 H63 119.4 . .
C62 C63 H63 119.4 . .
C63 C64 C65 117.3(19) . .
C63 C64 H64 121.3 . .
C65 C64 H64 121.3 . .
C66 C65 C64 120.8(18) . .
C66 C65 H65 119.6 . .
C64 C65 H65 119.6 . .
N32 C66 C65 118.1(18) . .
N32 C66 C53 118.4(17) . .
C65 C66 C53 123.3(17) . .
C68 C67 C71 120.0 . .
C68 C67 H67 120.0 . .
C71 C67 H67 120.0 . .
C69 C68 C67 120.0 . .
C69 C68 H68 120.0 . .
C67 C68 H68 120.0 . .
C68 C69 C70 120.0 . .
C68 C69 H69 120.0 . .
C70 C69 H69 120.0 . .
N37 C70 C69 120.0 . .
N37 C70 C75 107.5(12) . .
C69 C70 C75 131.7(12) . .
C70 N37 C71 120.0 . .
C70 N37 Mn4 125.3(10) . .
C71 N37 Mn4 114.6(10) . .
N37 C71 C67 120.0 . .
N37 C71 C73 116.3(17) . .
C67 C71 C73 123.0(17) . .
C73 C72 H72B 109.5 . .
C73 C72 H72C 109.5 . .
H72B C72 H72C 109.5 . .
C73 C72 H72A 109.5 . .
H72B C72 H72A 109.5 . .
H72C C72 H72A 109.5 . .
N41 C73 C71 121(2) . .
N41 C73 C72 107.2(16) . .
C71 C73 C72 132(2) . .
N38 C75 C74 153.0(19) . .
N38 C75 C70 121.6(17) . .
C74 C75 C70 84.3(15) . .
N38 C76 C77 108(2) . .
N38 C76 H76 126.2 . .
C77 C76 H76 126.2 . .
N40 C77 C76 119(2) . .
N40 C77 H77 120.6 . .
C76 C77 H77 120.6 . .
N41 C78 C79 128(2) . .
N41 C78 H78 115.9 . .
C79 C78 H78 115.9 . .
N39 C79 C78 82.8(15) . .
N39 C79 H79 138.6 . .
C78 C79 H79 138.6 . .
N39 C80 C81 114.5(16) . .
N39 C80 H80 122.7 . .
C81 C80 H80 122.7 . .
N40 C81 C80 113.9(16) . .
N40 C81 H81 123.0 . .
C80 C81 H81 123.0 . .
C83 C82 H82A 109.5 . .
C83 C82 H82C 109.5 . .
H82A C82 H82C 109.5 . .
C83 C82 H82B 109.5 . .
H82A C82 H82B 109.5 . .
H82C C82 H82B 109.5 . .
N43 C83 C96 117.8(14) . .
N43 C83 C82 124.5(14) . .
C96 C83 C82 117.6(12) . .
N43 C84 C85 110.6(11) . .
N43 C84 H84 124.7 . .
C85 C84 H84 124.7 . .
N44 C85 C84 107.3(10) . .
N44 C85 H85 126.4 . .
C84 C85 H85 126.4 . .
N44 C86 C87 107.6(10) . .
N44 C86 H86 126.2 . .
C87 C86 H86 126.2 . .
N45 C87 C86 109.8(12) . .
N45 C87 H87 125.1 . .
C86 C87 H87 125.1 . .
C89 C88 N45 113.1(11) . .
C89 C88 H88 123.5 . .
N45 C88 H88 123.5 . .
N46 C89 C88 109.0(11) . .
N46 C89 H89 125.5 . .
C88 C89 H89 125.5 . .
N46 C90 C92 115.6(10) . .
N46 C90 C91 121.6(16) . .
C92 C90 C91 122.8(14) . .
C90 C91 H91B 109.5 . .
C90 C91 H91C 109.5 . .
H91B C91 H91C 109.5 . .
C90 C91 H91A 109.5 . .
H91B C91 H91A 109.5 . .
H91C C91 H91A 109.5 . .
N42 C92 C90 115.4(11) . .
N42 C92 C93 124.1(13) . .
C90 C92 C93 120.5(13) . .
C94 C93 C92 108.0(12) . .
C94 C93 H93 126.0 . .
C92 C93 H93 126.0 . .
C95 C94 C93 131.0(14) . .
C95 C94 H94 114.5 . .
C93 C94 H94 114.5 . .
C94 C95 C96 116.6(14) . .
C94 C95 H95 121.7 . .
C96 C95 H95 121.7 . .
C95 C96 N42 118.2(14) . .
C95 C96 C83 126.5(14) . .
N42 C96 C83 115.2(10) . .
C98 C97 H97C 109.5 . .
C98 C97 H97B 109.5 . .
H97C C97 H97B 109.5 . .
C98 C97 H97A 109.5 . .
H97C C97 H97A 109.5 . .
H97B C97 H97A 109.5 . .
N48 C98 C111 114.4(10) . .
N48 C98 C97 125.0(11) . .
C111 C98 C97 120.5(10) . .
C100 C99 N48 107.5(8) . .
C100 C99 H99 126.2 . .
N48 C99 H99 126.2 . .
N49 C100 C99 110.9(8) . .
N49 C100 H10 124.5 . .
C99 C100 H10 124.5 . .
N49 C101 C102 109.8(8) . .
N49 C101 H10A 125.1 . .
C102 C101 H10A 125.1 . .
N50 C102 C101 108.3(8) . .
N50 C102 H10B 125.8 . .
C101 C102 H10B 125.8 . .
N50 C103 C104 109.5(9) . .
N50 C103 H10C 125.3 . .
C104 C103 H10C 125.3 . .
N51 C104 C103 109.7(9) . .
N51 C104 H10D 125.2 . .
C103 C104 H10D 125.2 . .
N51 C105 C106 127.5(13) . .
N51 C105 C107 114.6(9) . .
C106 C105 C107 117.9(11) . .
C105 C106 H10E 109.5 . .
C105 C106 H10F 109.5 . .
H10E C106 H10F 109.5 . .
C105 C106 H10G 109.5 . .
H10E C106 H10G 109.5 . .
H10F C106 H10G 109.5 . .
N47 C107 C108 119.1(12) . .
N47 C107 C105 115.1(9) . .
C108 C107 C105 125.7(10) . .
C109 C108 C107 119.8(12) . .
C109 C108 H10H 120.1 . .
C107 C108 H10H 120.1 . .
C108 C109 C110 122.0(12) . .
C108 C109 H10I 119.0 . .
C110 C109 H10I 119.0 . .
C109 C110 C111 117.6(12) . .
C109 C110 H11 121.2 . .
C111 C110 H11 121.2 . .
N47 C111 C110 119.5(10) . .
N47 C111 C98 115.8(9) . .
C110 C111 C98 124.7(11) . .
N22 Mn1 N11 93.3(3) . .
N22 Mn1 N23 69.7(3) . .
N11 Mn1 N23 93.1(3) . .
N22 Mn1 N5 86.7(3) . .
N11 Mn1 N5 177.5(3) . .
N23 Mn1 N5 89.2(3) . .
N22 Mn1 N26 70.6(3) . .
N11 Mn1 N26 85.1(3) . .
N23 Mn1 N26 140.0(3) . .
N5 Mn1 N26 92.5(3) . .
N22 Mn1 N24 143.0(3) . .
N11 Mn1 N24 85.3(3) . .
N23 Mn1 N24 73.5(3) . .
N5 Mn1 N24 96.3(3) . .
N26 Mn1 N24 145.5(3) . .
N22 Mn1 N25 142.2(3) . .
N11 Mn1 N25 91.0(3) . .
N23 Mn1 N25 147.6(3) . .
N5 Mn1 N25 87.5(3) . .
N26 Mn1 N25 72.4(3) . .
N24 Mn1 N25 74.8(3) . .
N31 Mn2 N27 69.5(4) . .
N31 Mn2 O1 84.7(3) . .
N27 Mn2 O1 88.8(3) . .
N31 Mn2 N8 94.9(3) . .
N27 Mn2 N8 94.0(3) . .
O1 Mn2 N8 176.9(3) . .
N31 Mn2 N29 147.4(4) . .
N27 Mn2 N29 140.7(4) . .
O1 Mn2 N29 84.6(3) . .
N8 Mn2 N29 94.1(3) . .
N31 Mn2 N28 138.4(4) . .
N27 Mn2 N28 69.1(4) . .
O1 Mn2 N28 90.1(3) . .
N8 Mn2 N28 92.3(3) . .
N29 Mn2 N28 72.2(4) . .
N31 Mn2 N30 74.0(4) . .
N27 Mn2 N30 143.2(4) . .
O1 Mn2 N30 92.7(3) . .
N8 Mn2 N30 84.2(3) . .
N29 Mn2 N30 75.9(4) . .
N28 Mn2 N30 147.6(4) . .
N33 Mn3 N34 80.4(5) . .
N33 Mn3 N16 86.5(4) . .
N34 Mn3 N16 91.6(4) . .
N33 Mn3 N13 87.3(4) . .
N34 Mn3 N13 85.3(4) . .
N16 Mn3 N13 173.5(5) . .
N33 Mn3 N32 68.3(6) . .
N34 Mn3 N32 148.5(6) . .
N16 Mn3 N32 90.1(4) . .
N13 Mn3 N32 89.5(4) . .
N33 Mn3 N35 158.2(5) . .
N34 Mn3 N35 79.0(4) . .
N16 Mn3 N35 87.1(4) . .
N13 Mn3 N35 98.0(4) . .
N32 Mn3 N35 132.5(6) . .
N33 Mn3 N36 136.0(5) . .
N34 Mn3 N36 143.5(5) . .
N16 Mn3 N36 93.6(4) . .
N13 Mn3 N36 92.3(4) . .
N32 Mn3 N36 67.7(6) . .
N35 Mn3 N36 65.3(4) . .
N37 Mn4 N12 90.5(3) . .
N37 Mn4 N41 76.8(7) . .
N12 Mn4 N41 82.7(6) . .
N37 Mn4 N15 91.9(3) . 2_645
N12 Mn4 N15 177.1(3) . 2_645
N41 Mn4 N15 96.3(6) . 2_645
N37 Mn4 N39 145.2(6) . .
N12 Mn4 N39 98.4(4) . .
N41 Mn4 N39 71.2(6) . .
N15 Mn4 N39 78.7(4) 2_645 .
N37 Mn4 N38 69.6(6) . .
N12 Mn4 N38 90.3(5) . .
N41 Mn4 N38 145.6(7) . .
N15 Mn4 N38 92.0(5) 2_645 .
N39 Mn4 N38 143.3(6) . .
N37 Mn4 N40 134.8(6) . .
N12 Mn4 N40 89.0(5) . .
N41 Mn4 N40 147.6(7) . .
N15 Mn4 N40 90.4(5) 2_645 .
N39 Mn4 N40 79.3(6) . .
N38 Mn4 N40 65.2(7) . .
N1 Mn5 N42 91.1(3) . .
N1 Mn5 N46 89.1(3) . .
N42 Mn5 N46 70.9(4) . .
N1 Mn5 N17 174.2(3) . 1_655
N42 Mn5 N17 89.4(3) . 1_655
N46 Mn5 N17 85.7(3) . 1_655
N1 Mn5 N45 85.2(3) . .
N42 Mn5 N45 145.6(4) . .
N46 Mn5 N45 74.9(4) . .
N17 Mn5 N45 91.2(3) 1_655 .
N1 Mn5 N44 98.4(3) . .
N42 Mn5 N44 139.6(4) . .
N46 Mn5 N44 147.8(4) . .
N17 Mn5 N44 84.9(3) 1_655 .
N45 Mn5 N44 74.6(4) . .
N1 Mn5 N43 92.0(3) . .
N42 Mn5 N43 70.2(4) . .
N46 Mn5 N43 141.1(4) . .
N17 Mn5 N43 93.6(3) 1_655 .
N45 Mn5 N43 143.9(4) . .
N44 Mn5 N43 70.3(4) . .
N48 Mn6 N47 69.0(3) . .
N48 Mn6 N19 93.4(3) . .
N47 Mn6 N19 91.2(3) . .
N48 Mn6 N50 147.8(3) . .
N47 Mn6 N50 142.1(3) . .
N19 Mn6 N50 93.7(3) . .
N48 Mn6 N51 137.8(3) . .
N47 Mn6 N51 69.0(3) . .
N19 Mn6 N51 91.5(3) . .
N50 Mn6 N51 73.3(3) . .
N48 Mn6 O2 85.9(3) . .
N47 Mn6 O2 94.1(2) . .
N19 Mn6 O2 174.1(2) . .
N50 Mn6 O2 83.9(3) . .
N51 Mn6 O2 92.9(2) . .
N48 Mn6 N49 73.4(3) . .
N47 Mn6 N49 141.5(3) . .
N19 Mn6 N49 83.0(2) . .
N50 Mn6 N49 76.4(3) . .
N51 Mn6 N49 148.8(3) . .
O2 Mn6 N49 91.2(2) . .
C4 Mo1 C5 96.8(4) . .
C4 Mo1 C1 84.6(4) . .
C5 Mo1 C1 172.6(3) . .
C4 Mo1 C3 71.8(4) . .
C5 Mo1 C3 83.8(3) . .
C1 Mo1 C3 103.6(3) . .
C4 Mo1 C7 145.0(4) . .
C5 Mo1 C7 88.3(4) . .
C1 Mo1 C7 86.4(4) . .
C3 Mo1 C7 143.1(4) . .
C4 Mo1 C2 140.2(5) . .
C5 Mo1 C2 98.1(4) . .
C1 Mo1 C2 85.2(3) . .
C3 Mo1 C2 73.5(4) . .
C7 Mo1 C2 72.2(4) . .
C4 Mo1 C6 72.9(4) . .
C5 Mo1 C6 82.4(4) . .
C1 Mo1 C6 91.1(4) . .
C3 Mo1 C6 140.0(4) . .
C7 Mo1 C6 73.6(4) . .
C2 Mo1 C6 145.7(4) . .
C12 Mo2 C11 90.4(3) . .
C12 Mo2 C14 94.4(3) . .
C11 Mo2 C14 145.2(4) . .
C12 Mo2 C13 84.0(3) . .
C11 Mo2 C13 72.6(3) . .
C14 Mo2 C13 73.7(4) . .
C12 Mo2 C9 83.5(3) . .
C11 Mo2 C9 143.8(4) . .
C14 Mo2 C9 71.0(4) . .
C13 Mo2 C9 141.3(4) . .
C12 Mo2 C10 92.2(3) . .
C11 Mo2 C10 72.7(3) . .
C14 Mo2 C10 141.3(4) . .
C13 Mo2 C10 145.1(3) . .
C9 Mo2 C10 71.9(4) . .
C12 Mo2 C8 178.9(3) . .
C11 Mo2 C8 90.3(3) . .
C14 Mo2 C8 84.5(3) . .
C13 Mo2 C8 95.4(3) . .
C9 Mo2 C8 96.4(3) . .
C10 Mo2 C8 88.8(3) . .
C15 Mo3 C16 86.2(4) . .
C15 Mo3 C17 90.3(3) . .
C16 Mo3 C17 71.3(4) . .
C15 Mo3 C19 178.6(3) . .
C16 Mo3 C19 93.4(4) . .
C17 Mo3 C19 88.3(3) . .
C15 Mo3 C18 90.5(4) . .
C16 Mo3 C18 145.3(4) . .
C17 Mo3 C18 74.2(4) . .
C19 Mo3 C18 89.2(3) . .
C15 Mo3 C20 84.2(4) . .
C16 Mo3 C20 141.7(4) . .
C17 Mo3 C20 145.5(4) . .
C19 Mo3 C20 96.9(3) . .
C18 Mo3 C20 71.9(4) . .
C15 Mo3 C21 95.8(3) . .
C16 Mo3 C21 72.6(3) . .
C17 Mo3 C21 142.8(3) . .
C19 Mo3 C21 85.3(3) . .
C18 Mo3 C21 142.1(4) . .
C20 Mo3 C21 71.7(4) . .
C1 N1 Mn5 145.1(8) . .
C5 N5 Mn1 135.7(8) . .
C8 N8 Mn2 134.3(7) . .
C11 N11 Mn1 139.9(7) . .
C12 N12 Mn4 144.6(7) . .
C13 N13 Mn3 145.2(8) . .
C15 N15 Mn4 144.6(7) . 2_655
C16 N16 Mn3 150.0(9) . .
C17 N17 Mn5 139.5(7) . 1_455
C19 N19 Mn6 132.8(6) . .
C36 N22 C32 121.1(9) . .
C36 N22 Mn1 119.6(7) . .
C32 N22 Mn1 119.2(6) . .
C30 N23 C29 123.8(9) . .
C30 N23 Mn1 121.1(7) . .
C29 N23 Mn1 115.1(6) . .
C28 N24 C27 115.1(9) . .
C28 N24 Mn1 109.5(6) . .
C27 N24 Mn1 109.2(6) . .
C25 N25 C26 116.0(10) . .
C25 N25 Mn1 108.2(7) . .
C26 N25 Mn1 109.9(7) . .
C23 N26 C24 123.5(9) . .
C23 N26 Mn1 118.1(6) . .
C24 N26 Mn1 118.2(6) . .
C47 N27 C51 120.3(12) . .
C47 N27 Mn2 119.3(9) . .
C51 N27 Mn2 120.5(9) . .
C38 N28 C39 124.4(12) . .
C38 N28 Mn2 119.5(9) . .
C39 N28 Mn2 116.0(9) . .
C40 N29 C41 116.8(9) . .
C40 N29 Mn2 107.6(7) . .
C41 N29 Mn2 107.2(8) . .
C42 N30 C43 116.0(9) . .
C42 N30 Mn2 107.0(8) . .
C43 N30 Mn2 106.2(7) . .
C45 N31 C44 121.7(12) . .
C45 N31 Mn2 121.0(10) . .
C44 N31 Mn2 116.6(8) . .
C66 N32 C62 127.9(17) . .
C66 N32 Mn3 114.9(15) . .
C62 N32 Mn3 116.6(13) . .
C53 N33 C54 124.2(14) . .
C53 N33 Mn3 123.7(11) . .
C54 N33 Mn3 109.4(10) . .
C55 N34 C56 123.8(13) . .
C55 N34 Mn3 107.1(11) . .
C56 N34 Mn3 109.6(9) . .
C58 N35 C57 117.3(12) . .
C58 N35 Mn3 114.9(9) . .
C57 N35 Mn3 107.3(8) . .
C60 N36 C59 117.6(15) . .
C60 N36 Mn3 122.7(11) . .
C59 N36 Mn3 119.7(10) . .
C76 N38 C75 118.7(19) . .
C76 N38 Mn4 124.8(16) . .
C75 N38 Mn4 115.7(14) . .
C80 N39 C79 98.5(13) . .
C80 N39 Mn4 104.7(11) . .
C79 N39 Mn4 111.1(9) . .
C77 N40 C81 124.3(19) . .
C77 N40 Mn4 102.4(16) . .
C81 N40 Mn4 98.5(12) . .
C78 N41 C73 147(2) . .
C78 N41 Mn4 101.1(15) . .
C73 N41 Mn4 110.7(14) . .
C92 N42 C96 121.9(11) . .
C92 N42 Mn5 121.3(10) . .
C96 N42 Mn5 116.6(8) . .
C83 N43 C84 123.8(13) . .
C83 N43 Mn5 119.6(11) . .
C84 N43 Mn5 116.0(8) . .
C85 N44 C86 112.4(10) . .
C85 N44 Mn5 110.7(7) . .
C86 N44 Mn5 111.2(8) . .
C87 N45 C88 117.7(11) . .
C87 N45 Mn5 109.9(8) . .
C88 N45 Mn5 106.6(7) . .
C90 N46 C89 126.8(12) . .
C90 N46 Mn5 116.5(9) . .
C89 N46 Mn5 116.3(9) . .
C111 N47 C107 122.0(9) . .
C111 N47 Mn6 118.1(7) . .
C107 N47 Mn6 119.9(8) . .
C98 N48 C99 121.8(9) . .
C98 N48 Mn6 121.7(7) . .
C99 N48 Mn6 115.5(7) . .
C100 N49 C101 113.9(7) . .
C100 N49 Mn6 107.5(5) . .
C101 N49 Mn6 108.2(6) . .
C102 N50 C103 113.9(8) . .
C102 N50 Mn6 109.1(6) . .
C103 N50 Mn6 108.4(6) . .
C105 N51 C104 122.8(10) . .
C105 N51 Mn6 121.4(8) . .
C104 N51 Mn6 115.7(7) . .

loop_
_geom_bond_atom_site_label_1
_geom_bond_atom_site_label_2
_geom_bond_distance
_geom_bond_site_symmetry_2
C1 N1 1.143(11) .
C1 Mo1 2.149(10) .
C2 N2 1.153(12) .
C2 Mo1 2.160(11) .
C3 N3 1.150(13) .
C3 Mo1 2.159(12) .
C4 N4 1.136(13) .
C4 Mo1 2.124(11) .
C5 N5 1.156(11) .
C5 Mo1 2.135(10) .
C6 N6 1.130(14) .
C6 Mo1 2.169(12) .
C7 N7 1.162(14) .
C7 Mo1 2.159(13) .
C8 N8 1.127(11) .
C8 Mo2 2.171(9) .
C9 N9 1.121(13) .
C9 Mo2 2.150(9) .
C10 N10 1.164(12) .
C10 Mo2 2.155(10) .
C11 N11 1.149(11) .
C11 Mo2 2.135(10) .
C12 N12 1.139(11) .
C12 Mo2 2.132(8) .
C13 N13 1.168(13) .
C13 Mo2 2.148(11) .
C14 N14 1.167(13) .
C14 Mo2 2.139(10) .
C15 N15 1.136(11) .
C15 Mo3 2.131(9) .
C16 N16 1.135(13) .
C16 Mo3 2.131(12) .
C17 N17 1.145(11) .
C17 Mo3 2.142(9) .
C18 N18 1.129(13) .
C18 Mo3 2.164(12) .
C19 N19 1.167(10) .
C19 Mo3 2.155(8) .
C20 N20 1.155(12) .
C20 Mo3 2.169(10) .
C21 N21 1.151(12) .
C21 Mo3 2.170(10) .
C22 C23 1.514(13) .
C22 H22A 0.9600 .
C22 H22B 0.9600 .
C22 H22C 0.9600 .
C23 N26 1.274(11) .
C23 C36 1.497(15) .
C24 N26 1.431(13) .
C24 C25 1.541(16) .
C24 H24 0.9300 .
C25 N25 1.422(15) .
C25 H25 0.9300 .
C26 N25 1.427(14) .
C26 C27 1.526(18) .
C26 H26 0.9300 .
C27 N24 1.447(14) .
C27 H27 0.9300 .
C28 N24 1.442(14) .
C28 C29 1.516(15) .
C28 H28 0.9300 .
C29 N23 1.463(13) .
C29 H29 0.9300 .
C30 N23 1.257(13) .
C30 C32 1.485(14) .
C30 C31 1.485(15) .
C31 H31C 0.9600 .
C31 H31A 0.9600 .
C31 H31B 0.9600 .
C32 N22 1.344(12) .
C32 C33 1.396(13) .
C33 C34 1.341(16) .
C33 H33 0.9300 .
C34 C35 1.374(16) .
C34 H34 0.9300 .
C35 C36 1.393(15) .
C35 H35 0.9300 .
C36 N22 1.308(12) .
C37 C38 1.477(18) .
C37 H37A 0.9600 .
C37 H37C 0.9600 .
C37 H37B 0.9600 .
C38 N28 1.308(16) .
C38 C51 1.454(19) .
C39 N28 1.438(16) .
C39 C40 1.473(19) .
C39 H39 0.9300 .
C40 N29 1.453(15) .
C40 H40 0.9300 .
C41 C42 1.443(19) .
C41 N29 1.480(15) .
C41 H41 0.9300 .
C42 N30 1.436(16) .
C42 H42 0.9300 .
C43 N30 1.488(15) .
C43 C44 1.509(19) .
C43 H43 0.9300 .
C44 N31 1.481(16) .
C44 H44 0.9300 .
C45 N31 1.261(16) .
C45 C47 1.48(2) .
C45 C46 1.534(19) .
C46 H46A 0.9600 .
C46 H46C 0.9600 .
C46 H46B 0.9600 .
C47 N27 1.319(16) .
C47 C48 1.373(17) .
C48 C49 1.40(2) .
C48 H48 0.9300 .
C49 C50 1.355(10) .
C49 H49 0.9300 .
C50 C51 1.408(18) .
C50 H50 0.9300 .
C51 N27 1.347(17) .
C52 C53 1.439(19) .
C52 H52C 0.9600 .
C52 H52B 0.9600 .
C52 H52A 0.9600 .
C53 N33 1.287(17) .
C53 C66 1.40(2) .
C54 N33 1.418(19) .
C54 C55 1.52(2) .
C54 H54 0.9300 .
C55 N34 1.412(19) .
C55 H55 0.9300 .
C56 N34 1.474(19) .
C56 C57 1.50(2) .
C56 H56 0.9300 .
C57 N35 1.499(16) .
C57 H57 0.9300 .
C58 N35 1.390(19) .
C58 C59 1.43(2) .
C58 H58 0.9300 .
C59 N36 1.410(9) .
C59 H59 0.9300 .
C60 N36 1.332(18) .
C60 C61 1.40(2) .
C60 C62 1.47(2) .
C61 H61C 0.9600 .
C61 H61A 0.9600 .
C61 H61B 0.9600 .
C62 N32 1.39(2) .
C62 C63 1.46(2) .
C63 C64 1.33(2) .
C63 H63 0.9300 .
C64 C65 1.49(2) .
C64 H64 0.9300 .
C65 C66 1.34(2) .
C65 H65 0.9300 .
C66 N32 1.29(2) .
C67 C68 1.3900 .
C67 C71 1.3900 .
C67 H67 0.9300 .
C68 C69 1.3900 .
C68 H68 0.9300 .
C69 C70 1.3900 .
C69 H69 0.9300 .
C70 N37 1.3900 .
C70 C75 1.489(10) .
N37 C71 1.3900 .
N37 Mn4 2.199(10) .
C71 C73 1.427(10) .
C72 C73 1.518(10) .
C72 H72B 0.9600 .
C72 H72C 0.9600 .
C72 H72A 0.9600 .
C73 N41 1.38(3) .
C74 C75 1.48(3) .
C75 N38 1.293(10) .
C76 N38 1.21(3) .
C76 C77 1.509(10) .
C76 H76 0.9300 .
C77 N40 1.26(3) .
C77 H77 0.9300 .
C78 N41 1.35(2) .
C78 C79 1.486(10) .
C78 H78 0.9300 .
C79 N39 1.48(2) .
C79 H79 0.9300 .
C80 N39 1.42(2) .
C80 C81 1.506(10) .
C80 H80 0.9300 .
C81 N40 1.49(2) .
C81 H81 0.9300 .
C82 C83 1.52(2) .
C82 H82A 0.9600 .
C82 H82C 0.9600 .
C82 H82B 0.9600 .
C83 N43 1.217(15) .
C83 C96 1.437(19) .
C84 N43 1.431(16) .
C84 C85 1.472(19) .
C84 H84 0.9300 .
C85 N44 1.438(16) .
C85 H85 0.9300 .
C86 N44 1.448(18) .
C86 C87 1.50(2) .
C86 H86 0.9300 .
C87 N45 1.460(16) .
C87 H87 0.9300 .
C88 C89 1.48(2) .
C88 N45 1.489(17) .
C88 H88 0.9300 .
C89 N46 1.433(17) .
C89 H89 0.9300 .
C90 N46 1.329(17) .
C90 C92 1.50(2) .
C90 C91 1.510(17) .
C91 H91B 0.9600 .
C91 H91C 0.9600 .
C91 H91A 0.9600 .
C92 N42 1.242(16) .
C92 C93 1.519(18) .
C93 C94 1.376(9) .
C93 H93 0.9300 .
C94 C95 1.300(17) .
C94 H94 0.9300 .
C95 C96 1.407(16) .
C95 H95 0.9300 .
C96 N42 1.411(17) .
C97 C98 1.481(16) .
C97 H97C 0.9600 .
C97 H97B 0.9600 .
C97 H97A 0.9600 .
C98 N48 1.246(13) .
C98 C111 1.480(15) .
C99 C100 1.514(15) .
C99 N48 1.520(12) .
C99 H99 0.9300 .
C100 N49 1.430(12) .
C100 H10 0.9300 .
C101 N49 1.451(13) .
C101 C102 1.542(15) .
C101 H10A 0.9300 .
C102 N50 1.445(13) .
C102 H10B 0.9300 .
C103 N50 1.478(13) .
C103 C104 1.499(16) .
C103 H10C 0.9300 .
C104 N51 1.446(15) .
C104 H10D 0.9300 .
C105 N51 1.292(14) .
C105 C106 1.456(15) .
C105 C107 1.478(17) .
C106 H10E 0.9600 .
C106 H10F 0.9600 .
C106 H10G 0.9600 .
C107 N47 1.334(12) .
C107 C108 1.403(16) .
C108 C109 1.323(19) .
C108 H10H 0.9300 .
C109 C110 1.355(18) .
C109 H10I 0.9300 .
C110 C111 1.432(14) .
C110 H11 0.9300 .
C111 N47 1.325(14) .
Mn1 N22 2.245(8) .
Mn1 N11 2.259(8) .
Mn1 N23 2.277(8) .
Mn1 N5 2.289(8) .
Mn1 N26 2.290(8) .
Mn1 N24 2.311(8) .
Mn1 N25 2.337(9) .
Mn2 N31 2.232(10) .
Mn2 N27 2.262(10) .
Mn2 O1 2.278(7) .
Mn2 N8 2.279(8) .
Mn2 N29 2.301(9) .
Mn2 N28 2.307(10) .
Mn2 N30 2.311(9) .
Mn3 N33 2.170(13) .
Mn3 N34 2.200(15) .
Mn3 N16 2.232(9) .
Mn3 N13 2.265(9) .
Mn3 N32 2.327(15) .
Mn3 N35 2.329(10) .
Mn3 N36 2.454(15) .
Mn4 N12 2.246(8) .
Mn4 N41 2.25(2) .
Mn4 N15 2.268(8) 2_645
Mn4 N39 2.288(12) .
Mn4 N38 2.349(18) .
Mn4 N40 2.518(18) .
Mn5 N1 2.229(8) .
Mn5 N42 2.232(9) .
Mn5 N46 2.266(10) .
Mn5 N17 2.275(8) 1_655
Mn5 N45 2.286(9) .
Mn5 N44 2.309(9) .
Mn5 N43 2.318(11) .
Mn6 N48 2.272(8) .
Mn6 N47 2.273(8) .
Mn6 N19 2.277(7) .
Mn6 N50 2.285(8) .
Mn6 N51 2.287(8) .
Mn6 O2 2.296(6) .
Mn6 N49 2.322(7) .
N15 Mn4 2.268(8) 2_655
N17 Mn5 2.274(8) 1_455

loop_
_geom_torsion_atom_site_label_1
_geom_torsion_atom_site_label_2
_geom_torsion_atom_site_label_3
_geom_torsion_atom_site_label_4
_geom_torsion
_geom_torsion_site_symmetry_1
_geom_torsion_site_symmetry_4
N26 C24 C25 N25 44.6(13) . .
N25 C26 C27 N24 -59.8(14) . .
N24 C28 C29 N23 50.4(11) . .
N23 C30 C32 N22 -3.2(12) . .
C31 C30 C32 N22 174.5(8) . .
N23 C30 C32 C33 176.9(9) . .
C31 C30 C32 C33 -5.4(14) . .
N22 C32 C33 C34 -3.1(13) . .
C30 C32 C33 C34 176.8(9) . .
C32 C33 C34 C35 2.9(15) . .
C33 C34 C35 C36 -1.3(14) . .
C34 C35 C36 N22 -0.1(14) . .
C34 C35 C36 C23 -179.3(9) . .
N26 C23 C36 N22 0.8(12) . .
C22 C23 C36 N22 -178.2(8) . .
N26 C23 C36 C35 -179.9(8) . .
C22 C23 C36 C35 1.0(14) . .
N28 C39 C40 N29 50.0(13) . .
N29 C41 C42 N30 -63.0(12) . .
N30 C43 C44 N31 53.3(12) . .
N31 C45 C47 N27 -4.2(15) . .
C46 C45 C47 N27 173.1(12) . .
N31 C45 C47 C48 175.6(11) . .
C46 C45 C47 C48 -7.2(19) . .
N27 C47 C48 C49 0.8(18) . .
C45 C47 C48 C49 -178.9(11) . .
C47 C48 C49 C50 -1(2) . .
C48 C49 C50 C51 0(2) . .
C49 C50 C51 N27 1.4(18) . .
C49 C50 C51 C38 177.7(12) . .
N28 C38 C51 N27 -2.8(14) . .
C37 C38 C51 N27 174.7(10) . .
N28 C38 C51 C50 -179.2(11) . .
C37 C38 C51 C50 -1.7(17) . .
N33 C54 C55 N34 48.2(18) . .
N34 C56 C57 N35 -52.1(15) . .
N35 C58 C59 N36 41.1(18) . .
N36 C60 C62 N32 12(2) . .
C61 C60 C62 N32 -177.3(15) . .
N36 C60 C62 C63 -175.9(15) . .
C61 C60 C62 C63 -5(3) . .
N32 C62 C63 C64 -7(3) . .
C60 C62 C63 C64 -179.7(17) . .
C62 C63 C64 C65 6(3) . .
C63 C64 C65 C66 1(3) . .
C64 C65 C66 N32 -6(3) . .
C64 C65 C66 C53 178.7(15) . .
N33 C53 C66 N32 -17(2) . .
C52 C53 C66 N32 161.8(14) . .
N33 C53 C66 C65 158.6(16) . .
C52 C53 C66 C65 -23(2) . .
C71 C67 C68 C69 0.0 . .
C67 C68 C69 C70 0.0 . .
C68 C69 C70 N37 0.0 . .
C68 C69 C70 C75 168.4(16) . .
C69 C70 N37 C71 0.0 . .
C75 C70 N37 C71 -171.0(12) . .
C69 C70 N37 Mn4 175.3(8) . .
C75 C70 N37 Mn4 4.3(12) . .
C70 N37 C71 C67 0.0 . .
Mn4 N37 C71 C67 -175.8(7) . .
C70 N37 C71 C73 170.6(16) . .
Mn4 N37 C71 C73 -5.2(16) . .
C68 C67 C71 N37 0.0 . .
C68 C67 C71 C73 -170.0(17) . .
N37 C71 C73 N41 8(3) . .
C67 C71 C73 N41 178.6(17) . .
N37 C71 C73 C72 -173(2) . .
C67 C71 C73 C72 -2(4) . .
N37 C70 C75 N38 -6(2) . .
C69 C70 C75 N38 -175.6(14) . .
N37 C70 C75 C74 -177.7(13) . .
C69 C70 C75 C74 12.7(19) . .
N38 C76 C77 N40 44(3) . .
N41 C78 C79 N39 74(3) . .
N39 C80 C81 N40 -67(2) . .
N43 C84 C85 N44 50.3(13) . .
N44 C86 C87 N45 -58.6(14) . .
N45 C88 C89 N46 48.1(14) . .
N46 C90 C92 N42 -2.9(14) . .
C91 C90 C92 N42 179.8(10) . .
N46 C90 C92 C93 175.1(9) . .
C91 C90 C92 C93 -2.2(16) . .
N42 C92 C93 C94 -5.8(15) . .
C90 C92 C93 C94 176.4(10) . .
C92 C93 C94 C95 4.8(18) . .
C93 C94 C95 C96 -2(2) . .
C94 C95 C96 N42 0.3(15) . .
C94 C95 C96 C83 177.2(11) . .
N43 C83 C96 C95 174.4(11) . .
C82 C83 C96 C95 -8.3(17) . .
N43 C83 C96 N42 -8.6(15) . .
C82 C83 C96 N42 168.7(10) . .
N48 C99 C100 N49 49.6(11) . .
N49 C101 C102 N50 -60.8(10) . .
N50 C103 C104 N51 49.2(11) . .
N51 C105 C107 N47 -0.8(12) . .
C106 C105 C107 N47 179.1(8) . .
N51 C105 C107 C108 -179.3(9) . .
C106 C105 C107 C108 0.6(14) . .
N47 C107 C108 C109 0.3(15) . .
C105 C107 C108 C109 178.7(10) . .
C107 C108 C109 C110 1.2(17) . .
C108 C109 C110 C111 -1.4(16) . .
C109 C110 C111 N47 0.1(14) . .
C109 C110 C111 C98 -178.1(9) . .
N48 C98 C111 N47 -5.9(12) . .
C97 C98 C111 N47 170.9(9) . .
N48 C98 C111 C110 172.3(9) . .
C97 C98 C111 C110 -10.9(15) . .
C70 N37 Mn4 N12 -91.8(7) . .
C71 N37 Mn4 N12 83.7(6) . .
C70 N37 Mn4 N41 -174.2(9) . .
C71 N37 Mn4 N41 1.3(8) . .
C70 N37 Mn4 N15 89.7(7) . 2_645
C71 N37 Mn4 N15 -94.7(7) . 2_645
C70 N37 Mn4 N39 162.5(8) . .
C71 N37 Mn4 N39 -21.9(10) . .
C70 N37 Mn4 N38 -1.7(8) . .
C71 N37 Mn4 N38 173.9(8) . .
C70 N37 Mn4 N40 -2.8(10) . .
C71 N37 Mn4 N40 172.8(8) . .
N4 C4 Mo1 C5 176(100) . .
N4 C4 Mo1 C1 4(12) . .
N4 C4 Mo1 C3 -103(12) . .
N4 C4 Mo1 C7 80(12) . .
N4 C4 Mo1 C2 -72(12) . .
N4 C4 Mo1 C6 97(12) . .
N5 C5 Mo1 C4 -26(9) . .
N5 C5 Mo1 C1 75(10) . .
N5 C5 Mo1 C3 -96(9) . .
N5 C5 Mo1 C7 120(9) . .
N5 C5 Mo1 C2 -169(9) . .
N5 C5 Mo1 C6 46(9) . .
N1 C1 Mo1 C4 100(10) . .
N1 C1 Mo1 C5 -2(12) . .
N1 C1 Mo1 C3 170(10) . .
N1 C1 Mo1 C7 -46(10) . .
N1 C1 Mo1 C2 -119(10) . .
N1 C1 Mo1 C6 27(10) . .
N3 C3 Mo1 C4 -21(33) . .
N3 C3 Mo1 C5 79(34) . .
N3 C3 Mo1 C1 -100(34) . .
N3 C3 Mo1 C7 157(33) . .
N3 C3 Mo1 C2 179(100) . .
N3 C3 Mo1 C6 8(34) . .
N7 C7 Mo1 C4 -64(9) . .
N7 C7 Mo1 C5 -163(9) . .
N7 C7 Mo1 C1 12(9) . .
N7 C7 Mo1 C3 120(8) . .
N7 C7 Mo1 C2 98(9) . .
N7 C7 Mo1 C6 -80(9) . .
N2 C2 Mo1 C4 -13(17) . .
N2 C2 Mo1 C5 98(16) . .
N2 C2 Mo1 C1 -89(16) . .
N2 C2 Mo1 C3 17(16) . .
N2 C2 Mo1 C7 -177(100) . .
N2 C2 Mo1 C6 -174(100) . .
N6 C6 Mo1 C4 104(28) . .
N6 C6 Mo1 C5 5(28) . .
N6 C6 Mo1 C1 -172(28) . .
N6 C6 Mo1 C3 75(28) . .
N6 C6 Mo1 C7 -86(28) . .
N6 C6 Mo1 C2 -89(28) . .
N12 C12 Mo2 C11 117(12) . .
N12 C12 Mo2 C14 -29(12) . .
N12 C12 Mo2 C13 44(12) . .
N12 C12 Mo2 C9 -99(12) . .
N12 C12 Mo2 C10 -171(12) . .
N12 C12 Mo2 C8 -14(25) . .
N11 C11 Mo2 C12 -1(10) . .
N11 C11 Mo2 C14 98(10) . .
N11 C11 Mo2 C13 83(10) . .
N11 C11 Mo2 C9 -80(10) . .
N11 C11 Mo2 C10 -93(10) . .
N11 C11 Mo2 C8 178(100) . .
N14 C14 Mo2 C12 -88(21) . .
N14 C14 Mo2 C11 175(100) . .
N14 C14 Mo2 C13 -170(100) . .
N14 C14 Mo2 C9 -6(21) . .
N14 C14 Mo2 C10 12(21) . .
N14 C14 Mo2 C8 93(21) . .
N13 C13 Mo2 C12 5(10) . .
N13 C13 Mo2 C11 -87(10) . .
N13 C13 Mo2 C14 102(10) . .
N13 C13 Mo2 C9 77(10) . .
N13 C13 Mo2 C10 -80(10) . .
N13 C13 Mo2 C8 -176(100) . .
N9 C9 Mo2 C12 7(28) . .
N9 C9 Mo2 C11 89(28) . .
N9 C9 Mo2 C14 -90(28) . .
N9 C9 Mo2 C13 -65(28) . .
N9 C9 Mo2 C10 101(28) . .
N9 C9 Mo2 C8 -172(100) . .
N10 C10 Mo2 C12 -129(49) . .
N10 C10 Mo2 C11 -39(49) . .
N10 C10 Mo2 C14 131(49) . .
N10 C10 Mo2 C13 -46(49) . .
N10 C10 Mo2 C9 149(49) . .
N10 C10 Mo2 C8 52(49) . .
N8 C8 Mo2 C12 -95(25) . .
N8 C8 Mo2 C11 135(17) . .
N8 C8 Mo2 C14 -79(17) . .
N8 C8 Mo2 C13 -152(17) . .
N8 C8 Mo2 C9 -9(17) . .
N8 C8 Mo2 C10 63(17) . .
N15 C15 Mo3 C16 125(27) . .
N15 C15 Mo3 C17 -163(27) . .
N15 C15 Mo3 C19 -163(21) . .
N15 C15 Mo3 C18 -89(27) . .
N15 C15 Mo3 C20 -18(27) . .
N15 C15 Mo3 C21 53(27) . .
N16 C16 Mo3 C15 -68(17) . .
N16 C16 Mo3 C17 -159(17) . .
N16 C16 Mo3 C19 114(17) . .
N16 C16 Mo3 C18 -153(17) . .
N16 C16 Mo3 C20 8(17) . .
N16 C16 Mo3 C21 30(17) . .
N17 C17 Mo3 C15 6(15) . .
N17 C17 Mo3 C16 92(15) . .
N17 C17 Mo3 C19 -174(15) . .
N17 C17 Mo3 C18 -84(15) . .
N17 C17 Mo3 C20 -74(15) . .
N17 C17 Mo3 C21 106(15) . .
N19 C19 Mo3 C15 118(23) . .
N19 C19 Mo3 C16 -170(22) . .
N19 C19 Mo3 C17 119(22) . .
N19 C19 Mo3 C18 44(22) . .
N19 C19 Mo3 C20 -27(22) . .
N19 C19 Mo3 C21 -98(22) . .
N18 C18 Mo3 C15 44(23) . .
N18 C18 Mo3 C16 128(23) . .
N18 C18 Mo3 C17 135(23) . .
N18 C18 Mo3 C19 -137(23) . .
N18 C18 Mo3 C20 -39(23) . .
N18 C18 Mo3 C21 -56(23) . .
N20 C20 Mo3 C15 -20(19) . .
N20 C20 Mo3 C16 -96(19) . .
N20 C20 Mo3 C17 62(19) . .
N20 C20 Mo3 C19 159(19) . .
N20 C20 Mo3 C18 73(19) . .
N20 C20 Mo3 C21 -118(19) . .
N21 C21 Mo3 C15 -177(100) . .
N21 C21 Mo3 C16 99(30) . .
N21 C21 Mo3 C17 85(30) . .
N21 C21 Mo3 C19 4(30) . .
N21 C21 Mo3 C18 -79(30) . .
N21 C21 Mo3 C20 -95(30) . .
Mo1 C1 N1 Mn5 84(10) . .
N42 Mn5 N1 C1 104.2(14) . .
N46 Mn5 N1 C1 33.3(14) . .
N17 Mn5 N1 C1 9(4) 1_655 .
N45 Mn5 N1 C1 -41.6(13) . .
N44 Mn5 N1 C1 -115.2(13) . .
N43 Mn5 N1 C1 174.4(13) . .
Mo1 C5 N5 Mn1 43(10) . .
N22 Mn1 N5 C5 118.9(10) . .
N11 Mn1 N5 C5 30(7) . .
N23 Mn1 N5 C5 -171.5(10) . .
N26 Mn1 N5 C5 48.5(10) . .
N24 Mn1 N5 C5 -98.1(10) . .
N25 Mn1 N5 C5 -23.7(10) . .
Mo2 C8 N8 Mn2 5(18) . .
N31 Mn2 N8 C8 54.7(11) . .
N27 Mn2 N8 C8 124.5(11) . .
O1 Mn2 N8 C8 -27(6) . .
N29 Mn2 N8 C8 -94.0(11) . .
N28 Mn2 N8 C8 -166.3(10) . .
N30 Mn2 N8 C8 -18.6(10) . .
Mo2 C11 N11 Mn1 28(10) . .
N22 Mn1 N11 C11 105.8(10) . .
N23 Mn1 N11 C11 36.0(10) . .
N5 Mn1 N11 C11 -165(6) . .
N26 Mn1 N11 C11 175.9(10) . .
N24 Mn1 N11 C11 -37.2(10) . .
N25 Mn1 N11 C11 -111.8(10) . .
Mo2 C12 N12 Mn4 59(13) . .
N37 Mn4 N12 C12 171.5(15) . .
N41 Mn4 N12 C12 -111.9(15) . .
N15 Mn4 N12 C12 -41(9) 2_645 .
N39 Mn4 N12 C12 -42.3(15) . .
N38 Mn4 N12 C12 101.9(15) . .
N40 Mn4 N12 C12 36.7(15) . .
Mo2 C13 N13 Mn3 -151(9) . .
N33 Mn3 N13 C13 -7.6(16) . .
N34 Mn3 N13 C13 -88.2(16) . .
N16 Mn3 N13 C13 -26(4) . .
N32 Mn3 N13 C13 60.7(17) . .
N35 Mn3 N13 C13 -166.4(16) . .
N36 Mn3 N13 C13 128.3(16) . .
Mo3 C15 N15 Mn4 -36(28) . 2_655
Mo3 C16 N16 Mn3 -78(18) . .
N33 Mn3 N16 C16 -128(2) . .
N34 Mn3 N16 C16 -47(2) . .
N13 Mn3 N16 C16 -110(3) . .
N32 Mn3 N16 C16 164(2) . .
N35 Mn3 N16 C16 31(2) . .
N36 Mn3 N16 C16 96(2) . .
Mo3 C17 N17 Mn5 13(15) . 1_455
Mo3 C19 N19 Mn6 28(23) . .
N48 Mn6 N19 C19 51.4(9) . .
N47 Mn6 N19 C19 120.5(9) . .
N50 Mn6 N19 C19 -97.1(9) . .
N51 Mn6 N19 C19 -170.5(9) . .
O2 Mn6 N19 C19 -32(3) . .
N49 Mn6 N19 C19 -21.4(9) . .
C35 C36 N22 C32 -0.1(13) . .
C23 C36 N22 C32 179.2(7) . .
C35 C36 N22 Mn1 176.9(7) . .
C23 C36 N22 Mn1 -3.9(10) . .
C33 C32 N22 C36 1.6(12) . .
C30 C32 N22 C36 -178.3(8) . .
C33 C32 N22 Mn1 -175.4(6) . .
C30 C32 N22 Mn1 4.7(10) . .
N11 Mn1 N22 C36 87.4(7) . .
N23 Mn1 N22 C36 179.6(7) . .
N5 Mn1 N22 C36 -90.1(7) . .
N26 Mn1 N22 C36 3.8(6) . .
N24 Mn1 N22 C36 173.9(6) . .
N25 Mn1 N22 C36 -8.4(9) . .
N11 Mn1 N22 C32 -95.6(6) . .
N23 Mn1 N22 C32 -3.4(6) . .
N5 Mn1 N22 C32 87.0(6) . .
N26 Mn1 N22 C32 -179.2(7) . .
N24 Mn1 N22 C32 -9.1(9) . .
N25 Mn1 N22 C32 168.7(6) . .
C32 C30 N23 C29 178.0(9) . .
C31 C30 N23 C29 0.5(16) . .
C32 C30 N23 Mn1 0.3(11) . .
C31 C30 N23 Mn1 -177.2(8) . .
C28 C29 N23 C30 156.2(9) . .
C28 C29 N23 Mn1 -25.9(11) . .
N22 Mn1 N23 C30 1.6(7) . .
N11 Mn1 N23 C30 93.9(7) . .
N5 Mn1 N23 C30 -85.2(7) . .
N26 Mn1 N23 C30 7.8(9) . .
N24 Mn1 N23 C30 178.0(8) . .
N25 Mn1 N23 C30 -169.4(7) . .
N22 Mn1 N23 C29 -176.3(7) . .
N11 Mn1 N23 C29 -84.0(7) . .
N5 Mn1 N23 C29 96.9(7) . .
N26 Mn1 N23 C29 -170.1(6) . .
N24 Mn1 N23 C29 0.1(7) . .
N25 Mn1 N23 C29 12.8(10) . .
C29 C28 N24 C27 -173.5(9) . .
C29 C28 N24 Mn1 -50.0(9) . .
C26 C27 N24 C28 170.0(9) . .
C26 C27 N24 Mn1 46.4(12) . .
N22 Mn1 N24 C28 32.6(9) . .
N11 Mn1 N24 C28 121.8(7) . .
N23 Mn1 N24 C28 27.1(6) . .
N5 Mn1 N24 C28 -60.2(7) . .
N26 Mn1 N24 C28 -164.0(6) . .
N25 Mn1 N24 C28 -145.9(7) . .
N22 Mn1 N24 C27 159.5(8) . .
N11 Mn1 N24 C27 -111.4(8) . .
N23 Mn1 N24 C27 154.0(9) . .
N5 Mn1 N24 C27 66.6(8) . .
N26 Mn1 N24 C27 -37.2(11) . .
N25 Mn1 N24 C27 -19.1(8) . .
C24 C25 N25 C26 -173.9(9) . .
C24 C25 N25 Mn1 -50.0(10) . .
C27 C26 N25 C25 163.7(10) . .
C27 C26 N25 Mn1 40.7(12) . .
N22 Mn1 N25 C25 41.6(9) . .
N11 Mn1 N25 C25 -54.9(7) . .
N23 Mn1 N25 C25 -152.3(6) . .
N5 Mn1 N25 C25 123.1(7) . .
N26 Mn1 N25 C25 29.6(7) . .
N24 Mn1 N25 C25 -139.7(7) . .
N22 Mn1 N25 C26 169.2(7) . .
N11 Mn1 N25 C26 72.6(8) . .
N23 Mn1 N25 C26 -24.8(11) . .
N5 Mn1 N25 C26 -109.4(8) . .
N26 Mn1 N25 C26 157.1(9) . .
N24 Mn1 N25 C26 -12.2(8) . .
C36 C23 N26 C24 177.5(9) . .
C22 C23 N26 C24 -3.4(14) . .
C36 C23 N26 Mn1 2.5(10) . .
C22 C23 N26 Mn1 -178.4(7) . .
C25 C24 N26 C23 168.6(9) . .
C25 C24 N26 Mn1 -16.4(12) . .
N22 Mn1 N26 C23 -3.2(6) . .
N11 Mn1 N26 C23 -98.4(7) . .
N23 Mn1 N26 C23 -9.4(9) . .
N5 Mn1 N26 C23 82.4(7) . .
N24 Mn1 N26 C23 -172.7(6) . .
N25 Mn1 N26 C23 169.0(7) . .
N22 Mn1 N26 C24 -178.5(8) . .
N11 Mn1 N26 C24 86.3(7) . .
N23 Mn1 N26 C24 175.3(7) . .
N5 Mn1 N26 C24 -92.9(7) . .
N24 Mn1 N26 C24 12.0(10) . .
N25 Mn1 N26 C24 -6.3(7) . .
C48 C47 N27 C51 0.3(17) . .
C45 C47 N27 C51 -180.0(10) . .
C48 C47 N27 Mn2 178.7(9) . .
C45 C47 N27 Mn2 -1.6(13) . .
C50 C51 N27 C47 -1.4(16) . .
C38 C51 N27 C47 -178.1(10) . .
C50 C51 N27 Mn2 -179.8(8) . .
C38 C51 N27 Mn2 3.5(13) . .
N31 Mn2 N27 C47 4.0(8) . .
O1 Mn2 N27 C47 88.8(8) . .
N8 Mn2 N27 C47 -89.8(8) . .
N29 Mn2 N27 C47 168.7(7) . .
N28 Mn2 N27 C47 179.3(9) . .
N30 Mn2 N27 C47 -4.1(11) . .
N31 Mn2 N27 C51 -177.6(9) . .
O1 Mn2 N27 C51 -92.8(8) . .
N8 Mn2 N27 C51 88.6(8) . .
N29 Mn2 N27 C51 -12.8(11) . .
N28 Mn2 N27 C51 -2.3(8) . .
N30 Mn2 N27 C51 174.3(7) . .
C51 C38 N28 C39 178.9(10) . .
C37 C38 N28 C39 1.6(18) . .
C51 C38 N28 Mn2 0.9(13) . .
C37 C38 N28 Mn2 -176.4(9) . .
C40 C39 N28 C38 160.5(11) . .
C40 C39 N28 Mn2 -21.4(13) . .
N31 Mn2 N28 C38 7.2(10) . .
N27 Mn2 N28 C38 0.6(8) . .
O1 Mn2 N28 C38 89.3(8) . .
N8 Mn2 N28 C38 -92.8(8) . .
N29 Mn2 N28 C38 173.6(8) . .
N30 Mn2 N28 C38 -175.6(7) . .
N31 Mn2 N28 C39 -171.0(7) . .
N27 Mn2 N28 C39 -177.6(8) . .
O1 Mn2 N28 C39 -88.9(8) . .
N8 Mn2 N28 C39 89.0(8) . .
N29 Mn2 N28 C39 -4.6(7) . .
N30 Mn2 N28 C39 6.2(11) . .
C39 C40 N29 C41 -174.2(10) . .
C39 C40 N29 Mn2 -53.7(10) . .
C42 C41 N29 C40 166.9(9) . .
C42 C41 N29 Mn2 46.2(10) . .
N31 Mn2 N29 C40 -167.0(6) . .
N27 Mn2 N29 C40 40.3(8) . .
O1 Mn2 N29 C40 121.7(7) . .
N8 Mn2 N29 C40 -61.1(7) . .
N28 Mn2 N29 C40 29.9(6) . .
N30 Mn2 N29 C40 -144.1(7) . .
N31 Mn2 N29 C41 -40.6(9) . .
N27 Mn2 N29 C41 166.7(6) . .
O1 Mn2 N29 C41 -111.9(6) . .
N8 Mn2 N29 C41 65.2(6) . .
N28 Mn2 N29 C41 156.3(7) . .
N30 Mn2 N29 C41 -17.8(6) . .
C41 C42 N30 C43 162.1(10) . .
C41 C42 N30 Mn2 43.8(10) . .
C44 C43 N30 C42 -173.8(10) . .
C44 C43 N30 Mn2 -55.1(10) . .
N31 Mn2 N30 C42 155.0(7) . .
N27 Mn2 N30 C42 162.9(6) . .
O1 Mn2 N30 C42 71.3(6) . .
N8 Mn2 N30 C42 -108.2(7) . .
N29 Mn2 N30 C42 -12.4(6) . .
N28 Mn2 N30 C42 -23.0(10) . .
N31 Mn2 N30 C43 30.5(7) . .
N27 Mn2 N30 C43 38.4(10) . .
O1 Mn2 N30 C43 -53.1(7) . .
N8 Mn2 N30 C43 127.3(7) . .
N29 Mn2 N30 C43 -136.9(7) . .
N28 Mn2 N30 C43 -147.5(7) . .
C47 C45 N31 C44 178.7(10) . .
C46 C45 N31 C44 1.6(19) . .
C47 C45 N31 Mn2 8.2(14) . .
C46 C45 N31 Mn2 -168.9(11) . .
C43 C44 N31 C45 163.7(10) . .
C43 C44 N31 Mn2 -25.4(11) . .
N27 Mn2 N31 C45 -6.7(8) . .
O1 Mn2 N31 C45 -97.3(9) . .
N8 Mn2 N31 C45 85.8(9) . .
N29 Mn2 N31 C45 -168.6(8) . .
N28 Mn2 N31 C45 -13.3(11) . .
N30 Mn2 N31 C45 168.3(9) . .
N27 Mn2 N31 C44 -177.7(8) . .
O1 Mn2 N31 C44 91.7(8) . .
N8 Mn2 N31 C44 -85.3(8) . .
N29 Mn2 N31 C44 20.4(10) . .
N28 Mn2 N31 C44 175.7(7) . .
N30 Mn2 N31 C44 -2.7(7) . .
C65 C66 N32 C62 5(3) . .
C53 C66 N32 C62 -180.0(14) . .
C65 C66 N32 Mn3 -166.7(12) . .
C53 C66 N32 Mn3 8.7(18) . .
C63 C62 N32 C66 2(2) . .
C60 C62 N32 C66 174.4(15) . .
C63 C62 N32 Mn3 173.1(11) . .
C60 C62 N32 Mn3 -14(2) . .
N33 Mn3 N32 C66 0.0(10) . .
N34 Mn3 N32 C66 -7.1(14) . .
N16 Mn3 N32 C66 86.2(11) . .
N13 Mn3 N32 C66 -87.3(11) . .
N35 Mn3 N32 C66 172.3(10) . .
N36 Mn3 N32 C66 -180.0(11) . .
N33 Mn3 N32 C62 -172.3(11) . .
N34 Mn3 N32 C62 -179.5(10) . .
N16 Mn3 N32 C62 -86.2(11) . .
N13 Mn3 N32 C62 100.3(11) . .
N35 Mn3 N32 C62 0.0(12) . .
N36 Mn3 N32 C62 7.7(10) . .
C66 C53 N33 C54 176.9(13) . .
C52 C53 N33 C54 -1(2) . .
C66 C53 N33 Mn3 17.6(17) . .
C52 C53 N33 Mn3 -160.6(12) . .
C55 C54 N33 C53 170.6(13) . .
C55 C54 N33 Mn3 -27.5(15) . .
N34 Mn3 N33 C53 166.1(12) . .
N16 Mn3 N33 C53 -101.7(11) . .
N13 Mn3 N33 C53 80.4(11) . .
N32 Mn3 N33 C53 -10.1(10) . .
N35 Mn3 N33 C53 -174.7(10) . .
N36 Mn3 N33 C53 -10.1(14) . .
N34 Mn3 N33 C54 4.1(9) . .
N16 Mn3 N33 C54 96.4(9) . .
N13 Mn3 N33 C54 -81.6(9) . .
N32 Mn3 N33 C54 -172.1(10) . .
N35 Mn3 N33 C54 23.3(16) . .
N36 Mn3 N33 C54 -172.1(8) . .
C54 C55 N34 C56 -169.8(13) . .
C54 C55 N34 Mn3 -40.8(15) . .
C57 C56 N34 C55 169.0(14) . .
C57 C56 N34 Mn3 41.1(13) . .
N33 Mn3 N34 C55 20.5(10) . .
N16 Mn3 N34 C55 -65.7(10) . .
N13 Mn3 N34 C55 108.6(10) . .
N32 Mn3 N34 C55 27.2(13) . .
N35 Mn3 N34 C55 -152.4(10) . .
N36 Mn3 N34 C55 -163.9(9) . .
N33 Mn3 N34 C56 157.2(9) . .
N16 Mn3 N34 C56 71.0(9) . .
N13 Mn3 N34 C56 -114.7(9) . .
N32 Mn3 N34 C56 163.9(8) . .
N35 Mn3 N34 C56 -15.7(8) . .
N36 Mn3 N34 C56 -27.2(12) . .
C59 C58 N35 C57 -179.4(12) . .
C59 C58 N35 Mn3 -51.9(16) . .
C56 C57 N35 C58 165.5(12) . .
C56 C57 N35 Mn3 34.4(12) . .
N33 Mn3 N35 C58 -161.9(12) . .
N34 Mn3 N35 C58 -142.6(11) . .
N16 Mn3 N35 C58 125.2(10) . .
N13 Mn3 N35 C58 -59.0(11) . .
N32 Mn3 N35 C58 37.7(12) . .
N36 Mn3 N35 C58 29.8(10) . .
N33 Mn3 N35 C57 -29.5(14) . .
N34 Mn3 N35 C57 -10.2(8) . .
N16 Mn3 N35 C57 -102.4(8) . .
N13 Mn3 N35 C57 73.4(8) . .
N32 Mn3 N35 C57 170.1(7) . .
N36 Mn3 N35 C57 162.2(8) . .
C61 C60 N36 C59 6(2) . .
C62 C60 N36 C59 175.5(13) . .
C61 C60 N36 Mn3 -173.9(13) . .
C62 C60 N36 Mn3 -4.3(16) . .
C58 C59 N36 C60 166.1(13) . .
C58 C59 N36 Mn3 -14.1(16) . .
N33 Mn3 N36 C60 -1.6(13) . .
N34 Mn3 N36 C60 -175.3(10) . .
N16 Mn3 N36 C60 87.1(11) . .
N13 Mn3 N36 C60 -90.1(11) . .
N32 Mn3 N36 C60 -1.6(10) . .
N35 Mn3 N36 C60 172.2(11) . .
N33 Mn3 N36 C59 178.7(10) . .
N34 Mn3 N36 C59 4.9(13) . .
N16 Mn3 N36 C59 -92.7(10) . .
N13 Mn3 N36 C59 90.2(10) . .
N32 Mn3 N36 C59 178.7(11) . .
N35 Mn3 N36 C59 -7.6(10) . .
C77 C76 N38 C75 163(2) . .
C77 C76 N38 Mn4 -6(3) . .
C74 C75 N38 C76 -4(6) . .
C70 C75 N38 C76 -165(2) . .
C74 C75 N38 Mn4 167(4) . .
C70 C75 N38 Mn4 5(2) . .
N37 Mn4 N38 C76 168(2) . .
N12 Mn4 N38 C76 -102(2) . .
N41 Mn4 N38 C76 -179.4(19) . .
N15 Mn4 N38 C76 76(2) 2_645 .
N39 Mn4 N38 C76 3(3) . .
N40 Mn4 N38 C76 -13(2) . .
N37 Mn4 N38 C75 -2.0(14) . .
N12 Mn4 N38 C75 88.5(15) . .
N41 Mn4 N38 C75 11(2) . .
N15 Mn4 N38 C75 -93.3(15) 2_645 .
N39 Mn4 N38 C75 -166.9(13) . .
N40 Mn4 N38 C75 177.2(17) . .
C81 C80 N39 C79 163.4(15) . .
C81 C80 N39 Mn4 48.9(16) . .
C78 C79 N39 C80 -169.1(15) . .
C78 C79 N39 Mn4 -59.6(14) . .
N37 Mn4 N39 C80 171.9(9) . .
N12 Mn4 N39 C80 68.6(10) . .
N41 Mn4 N39 C80 147.9(11) . .
N15 Mn4 N39 C80 -111.3(10) 2_645 .
N38 Mn4 N39 C80 -33.4(14) . .
N40 Mn4 N39 C80 -18.7(10) . .
N37 Mn4 N39 C79 66.5(14) . .
N12 Mn4 N39 C79 -36.7(12) . .
N41 Mn4 N39 C79 42.6(12) . .
N15 Mn4 N39 C79 143.4(12) 2_645 .
N38 Mn4 N39 C79 -138.7(12) . .
N40 Mn4 N39 C79 -124.0(12) . .
C76 C77 N40 C81 -162(2) . .
C76 C77 N40 Mn4 -52(2) . .
C80 C81 N40 C77 150(2) . .
C80 C81 N40 Mn4 38.9(18) . .
N37 Mn4 N40 C77 32.9(18) . .
N12 Mn4 N40 C77 122.6(15) . .
N41 Mn4 N40 C77 -162.8(15) . .
N15 Mn4 N40 C77 -60.3(15) 2_645 .
N39 Mn4 N40 C77 -138.7(15) . .
N38 Mn4 N40 C77 31.7(15) . .
N37 Mn4 N40 C81 161.0(9) . .
N12 Mn4 N40 C81 -109.3(11) . .
N41 Mn4 N40 C81 -34.7(18) . .
N15 Mn4 N40 C81 67.8(11) 2_645 .
N39 Mn4 N40 C81 -10.6(11) . .
N38 Mn4 N40 C81 159.8(13) . .
C79 C78 N41 C73 150(3) . .
C79 C78 N41 Mn4 -45(3) . .
C71 C73 N41 C78 158(3) . .
C72 C73 N41 C78 -21(5) . .
C71 C73 N41 Mn4 -7(3) . .
C72 C73 N41 Mn4 174.0(16) . .
N37 Mn4 N41 C78 -169.0(15) . .
N12 Mn4 N41 C78 98.7(14) . .
N15 Mn4 N41 C78 -78.5(14) 2_645 .
N39 Mn4 N41 C78 -2.8(13) . .
N38 Mn4 N41 C78 178.6(13) . .
N40 Mn4 N41 C78 22(2) . .
N37 Mn4 N41 C73 2.7(16) . .
N12 Mn4 N41 C73 -89.5(16) . .
N15 Mn4 N41 C73 93.2(16) 2_645 .
N39 Mn4 N41 C73 169.0(18) . .
N38 Mn4 N41 C73 -10(2) . .
N40 Mn4 N41 C73 -165.9(14) . .
C90 C92 N42 C96 -177.4(9) . .
C93 C92 N42 C96 4.7(16) . .
C90 C92 N42 Mn5 -1.5(13) . .
C93 C92 N42 Mn5 -179.4(8) . .
C95 C96 N42 C92 -1.7(15) . .
C83 C96 N42 C92 -178.9(10) . .
C95 C96 N42 Mn5 -177.7(7) . .
C83 C96 N42 Mn5 5.0(11) . .
N1 Mn5 N42 C92 -85.4(9) . .
N46 Mn5 N42 C92 3.3(8) . .
N17 Mn5 N42 C92 88.9(8) 1_655 .
N45 Mn5 N42 C92 -2.4(11) . .
N44 Mn5 N42 C92 170.3(8) . .
N43 Mn5 N42 C92 -177.0(9) . .
N1 Mn5 N42 C96 90.7(7) . .
N46 Mn5 N42 C96 179.3(7) . .
N17 Mn5 N42 C96 -95.0(7) 1_655 .
N45 Mn5 N42 C96 173.7(6) . .
N44 Mn5 N42 C96 -13.7(9) . .
N43 Mn5 N42 C96 -1.0(6) . .
C96 C83 N43 C84 178.5(10) . .
C82 C83 N43 C84 1.3(19) . .
C96 C83 N43 Mn5 8.0(14) . .
C82 C83 N43 Mn5 -169.1(9) . .
C85 C84 N43 C83 165.9(11) . .
C85 C84 N43 Mn5 -23.3(13) . .
N1 Mn5 N43 C83 -94.4(9) . .
N42 Mn5 N43 C83 -3.9(8) . .
N46 Mn5 N43 C83 -3.5(11) . .
N17 Mn5 N43 C83 84.1(9) 1_655 .
N45 Mn5 N43 C83 -178.8(8) . .
N44 Mn5 N43 C83 167.4(9) . .
N1 Mn5 N43 C84 94.4(8) . .
N42 Mn5 N43 C84 -175.1(9) . .
N46 Mn5 N43 C84 -174.7(8) . .
N17 Mn5 N43 C84 -87.0(8) 1_655 .
N45 Mn5 N43 C84 10.0(11) . .
N44 Mn5 N43 C84 -3.8(8) . .
C84 C85 N44 C86 -179.2(10) . .
C84 C85 N44 Mn5 -54.2(11) . .
C87 C86 N44 C85 167.0(10) . .
C87 C86 N44 Mn5 42.3(13) . .
N1 Mn5 N44 C85 -57.8(8) . .
N42 Mn5 N44 C85 43.9(10) . .
N46 Mn5 N44 C85 -159.6(7) . .
N17 Mn5 N44 C85 126.9(8) 1_655 .
N45 Mn5 N44 C85 -140.4(8) . .
N43 Mn5 N44 C85 31.2(7) . .
N1 Mn5 N44 C86 67.9(9) . .
N42 Mn5 N44 C86 169.6(8) . .
N46 Mn5 N44 C86 -33.8(11) . .
N17 Mn5 N44 C86 -107.3(9) 1_655 .
N45 Mn5 N44 C86 -14.7(9) . .
N43 Mn5 N44 C86 156.9(9) . .
C86 C87 N45 C88 166.9(10) . .
C86 C87 N45 Mn5 44.8(12) . .
C89 C88 N45 C87 -171.6(10) . .
C89 C88 N45 Mn5 -47.8(11) . .
N1 Mn5 N45 C87 -116.4(8) . .
N42 Mn5 N45 C87 158.8(8) . .
N46 Mn5 N45 C87 153.3(9) . .
N17 Mn5 N45 C87 68.1(8) 1_655 .
N44 Mn5 N45 C87 -16.3(8) . .
N43 Mn5 N45 C87 -29.7(11) . .
N1 Mn5 N45 C88 115.1(7) . .
N42 Mn5 N45 C88 30.3(10) . .
N46 Mn5 N45 C88 24.8(7) . .
N17 Mn5 N45 C88 -60.4(7) 1_655 .
N44 Mn5 N45 C88 -144.8(8) . .
N43 Mn5 N45 C88 -158.3(7) . .
C92 C90 N46 C89 177.8(10) . .
C91 C90 N46 C89 -4.8(17) . .
C92 C90 N46 Mn5 5.6(12) . .
C91 C90 N46 Mn5 -177.0(8) . .
C88 C89 N46 C90 164.3(11) . .
C88 C89 N46 Mn5 -23.5(13) . .
N1 Mn5 N46 C90 86.8(7) . .
N42 Mn5 N46 C90 -4.6(7) . .
N17 Mn5 N46 C90 -95.5(7) 1_655 .
N45 Mn5 N46 C90 172.1(8) . .
N44 Mn5 N46 C90 -168.8(7) . .
N43 Mn5 N46 C90 -5.1(10) . .
N1 Mn5 N46 C89 -86.2(8) . .
N42 Mn5 N46 C89 -177.7(8) . .
N17 Mn5 N46 C89 91.4(8) 1_655 .
N45 Mn5 N46 C89 -1.0(8) . .
N44 Mn5 N46 C89 18.1(11) . .
N43 Mn5 N46 C89 -178.2(7) . .
C110 C111 N47 C107 1.3(13) . .
C98 C111 N47 C107 179.7(8) . .
C110 C111 N47 Mn6 -179.9(6) . .
C98 C111 N47 Mn6 -1.5(10) . .
C108 C107 N47 C111 -1.6(13) . .
C105 C107 N47 C111 179.9(8) . .
C108 C107 N47 Mn6 179.7(7) . .
C105 C107 N47 Mn6 1.1(10) . .
N48 Mn6 N47 C111 4.8(6) . .
N19 Mn6 N47 C111 -88.4(6) . .
N50 Mn6 N47 C111 174.1(6) . .
N51 Mn6 N47 C111 -179.6(7) . .
O2 Mn6 N47 C111 88.8(6) . .
N49 Mn6 N47 C111 -8.2(8) . .
N48 Mn6 N47 C107 -176.4(7) . .
N19 Mn6 N47 C107 90.4(6) . .
N50 Mn6 N47 C107 -7.1(8) . .
N51 Mn6 N47 C107 -0.8(6) . .
O2 Mn6 N47 C107 -92.4(6) . .
N49 Mn6 N47 C107 170.6(6) . .
C111 C98 N48 C99 179.1(8) . .
C97 C98 N48 C99 2.5(15) . .
C111 C98 N48 Mn6 10.9(11) . .
C97 C98 N48 Mn6 -165.7(8) . .
C100 C99 N48 C98 171.9(9) . .
C100 C99 N48 Mn6 -19.3(10) . .
N47 Mn6 N48 C98 -8.9(7) . .
N19 Mn6 N48 C98 81.1(7) . .
N50 Mn6 N48 C98 -176.5(7) . .
N51 Mn6 N48 C98 -14.9(9) . .
O2 Mn6 N48 C98 -104.8(7) . .
N49 Mn6 N48 C98 162.7(8) . .
N47 Mn6 N48 C99 -177.7(7) . .
N19 Mn6 N48 C99 -87.8(6) . .
N50 Mn6 N48 C99 14.7(9) . .
N51 Mn6 N48 C99 176.2(6) . .
O2 Mn6 N48 C99 86.3(6) . .
N49 Mn6 N48 C99 -6.1(6) . .
C99 C100 N49 C101 -175.1(8) . .
C99 C100 N49 Mn6 -55.2(8) . .
C102 C101 N49 C100 161.1(8) . .
C102 C101 N49 Mn6 41.7(8) . .
N48 Mn6 N49 C100 32.2(6) . .
N47 Mn6 N49 C100 44.8(8) . .
N19 Mn6 N49 C100 127.9(6) . .
N50 Mn6 N49 C100 -136.6(6) . .
N51 Mn6 N49 C100 -150.8(6) . .
O2 Mn6 N49 C100 -53.2(6) . .
N48 Mn6 N49 C101 155.6(6) . .
N47 Mn6 N49 C101 168.3(5) . .
N19 Mn6 N49 C101 -108.7(6) . .
N50 Mn6 N49 C101 -13.1(5) . .
N51 Mn6 N49 C101 -27.4(8) . .
O2 Mn6 N49 C101 70.3(6) . .
C101 C102 N50 C103 167.4(8) . .
C101 C102 N50 Mn6 46.2(9) . .
C104 C103 N50 C102 -173.5(9) . .
C104 C103 N50 Mn6 -51.9(9) . .
N48 Mn6 N50 C102 -39.1(8) . .
N47 Mn6 N50 C102 159.9(5) . .
N19 Mn6 N50 C102 63.3(6) . .
N51 Mn6 N50 C102 153.7(6) . .
O2 Mn6 N50 C102 -111.3(6) . .
N49 Mn6 N50 C102 -18.6(6) . .
N48 Mn6 N50 C103 -163.6(6) . .
N47 Mn6 N50 C103 35.5(8) . .
N19 Mn6 N50 C103 -61.2(6) . .
N51 Mn6 N50 C103 29.3(6) . .
O2 Mn6 N50 C103 124.2(6) . .
N49 Mn6 N50 C103 -143.1(6) . .
C106 C105 N51 C104 0.1(15) . .
C107 C105 N51 C104 180.0(8) . .
C106 C105 N51 Mn6 -179.7(8) . .
C107 C105 N51 Mn6 0.2(11) . .
C103 C104 N51 C105 157.7(9) . .
C103 C104 N51 Mn6 -22.5(10) . .
N48 Mn6 N51 C105 6.4(9) . .
N47 Mn6 N51 C105 0.3(7) . .
N19 Mn6 N51 C105 -90.4(7) . .
N50 Mn6 N51 C105 176.2(7) . .
O2 Mn6 N51 C105 93.5(7) . .
N49 Mn6 N51 C105 -169.4(6) . .
N48 Mn6 N51 C104 -173.5(6) . .
N47 Mn6 N51 C104 -179.5(7) . .
N19 Mn6 N51 C104 89.8(7) . .
N50 Mn6 N51 C104 -3.6(6) . .
O2 Mn6 N51 C104 -86.3(7) . .
N49 Mn6 N51 C104 10.8(9) . .

loop_
_platon_squeeze_void_nr
_platon_squeeze_void_average_x
_platon_squeeze_void_average_y
_platon_squeeze_void_average_z
_platon_squeeze_void_volume
_platon_squeeze_void_count_electrons
1 0.013 0.305 0.250 3235.4 300.3
2 0.013 0.190 0.750 3235.4 302.2
